data_1563608
loop_
_publ_author_name
'Heinl, Veronika'
'Seitz, Andreas'
'Balazs, Gabor'
'Seidl, Michael'
'Scheer, Manfred'

_publ_section_title
;
 Transfer of Polyantimony Units
;
_journal_name_full 'Chemical Science'
_journal_paper_doi 10.1039/D1SC02498A
_journal_year 2021
_chemical_formula_moiety 'C51 H87 Fe3 Sb2'
_chemical_formula_sum 'C51 H87 Fe3 Sb2'
_chemical_formula_weight 1111.25
_space_group_crystal_system triclinic
_space_group_IT_number 2
_space_group_name_Hall '-P 1'
_space_group_name_H-M_alt 'P -1'
_atom_sites_solution_hydrogens geom
_atom_sites_solution_primary iterative
_audit_creation_date 2020-10-14
_audit_creation_method
;
Olex2 1.3-alpha
(compiled 2019.07.11 svn.r3635 for OlexSys, GUI svn.r5848)
;
_audit_update_record
;
2021-04-23 deposited with the CCDC.	2021-06-17 downloaded from the CCDC.
;
_cell_angle_alpha 87.329(2)
_cell_angle_beta 89.4550(10)
_cell_angle_gamma 88.3190(10)
_cell_formula_units_Z 4
_cell_length_a 12.3188(2)
_cell_length_b 20.5303(4)
_cell_length_c 20.5490(4)
_cell_measurement_reflns_used 31529
_cell_measurement_temperature 123.0(2)
_cell_measurement_theta_max 70.0560
_cell_measurement_theta_min 3.8600
_cell_volume 5188.97(17)
_computing_cell_refinement 'CrysAlisPro 1.171.40.14a (Rigaku OD, 2018)'
_computing_data_collection 'CrysAlisPro 1.171.40.14a (Rigaku OD, 2018)'
_computing_data_reduction 'CrysAlisPro 1.171.40.14a (Rigaku OD, 2018)'
_computing_molecular_graphics 'Olex2 1.3-alpha (Dolomanov et al., 2009)'
_computing_publication_material 'Olex2 1.3-alpha (Dolomanov et al., 2009)'
_computing_structure_refinement 'olex2.refine 1.3-alpha (Bourhis et al., 2015)'
_computing_structure_solution 'olex2.solve 1.3-alpha (Bourhis et al., 2015)'
_diffrn_ambient_environment N~2~
_diffrn_ambient_temperature 123.0(2)
_diffrn_detector 'CCD plate'
_diffrn_detector_area_resol_mean 4.1818
_diffrn_detector_type TitanS2
_diffrn_measured_fraction_theta_full 0.997
_diffrn_measured_fraction_theta_max 0.993
_diffrn_measurement_details
;
List of Runs (angles in degrees, time in seconds):

  # Type    Start    End  Width  t~exp~   \w     \q     \k     \f   Frames
#--------------------------------------------------------------------------
  1  \w   -113.00 -18.00   0.50   30.00    --  -43.64 -57.00 120.00  190
  2  \w   -125.00 -79.00   0.50   30.00    --  -43.64 -99.00-120.00   92
  3  \w     11.00 121.00   0.50   30.00    --   43.64  19.00-150.00  220
  4  \w     22.00  91.00   0.50  100.00    --   95.48 -30.00-150.00  138
  5  \w     22.00  91.00   0.50  100.00    --   95.48 -30.00 -90.00  138
  6  \w     22.00  91.00   0.50  100.00    --   95.48 -30.00 150.00  138
  7  \w     69.00 169.00   0.50  100.00    --   95.48  30.00  60.00  200
  8  \w     25.00  98.00   0.50  100.00    --   95.48 -45.00 120.00  146
  9  \w     71.00 166.00   0.50  100.00    --   95.48  45.00 150.00  190
 10  \w     12.00  66.00   0.50   30.00    --   43.64  77.00 -60.00  108
 11  \w     74.00 133.00   0.50   30.00    --   43.64 178.00  60.00  118
 12  \w     37.00 111.00   0.50  100.00    --   95.79 -77.00   0.00  148
 13  \w     13.00  46.00   0.50  100.00    --   95.79 -95.00 120.00   66
 14  \w     61.00 109.00   0.50  100.00    --   95.79 -95.00 120.00   96
 15  \w     52.00 109.00   0.50  100.00    --   95.79 -95.00-120.00  114
 16  \w   -125.00-100.00   0.50   30.00    --  -43.64 -99.00 -90.00   50
 17  \w    -66.00 -39.00   0.50   30.00    --  -43.64 -57.00-150.00   54
 18  \w     27.00  53.00   0.50  100.00    --   95.79 -45.00  30.00   52
 19  \w     97.00 123.00   0.50  100.00    --   95.79 125.00-120.00   52
 20  \w     81.00 106.00   0.50  100.00    --   95.79-125.00  30.00   50
;
_diffrn_measurement_device 'four-circle diffractometer'
_diffrn_measurement_device_type 'GV1000, TitanS2'
_diffrn_measurement_method '\w scans'
_diffrn_orient_matrix_type 'CrysAlisPro convention (1999,Acta A55,543-557)'
_diffrn_orient_matrix_UB_11 -0.0769743000
_diffrn_orient_matrix_UB_12 0.0106200000
_diffrn_orient_matrix_UB_13 -0.0488120000
_diffrn_orient_matrix_UB_21 0.0553219000
_diffrn_orient_matrix_UB_22 -0.0448293000
_diffrn_orient_matrix_UB_23 -0.0379189000
_diffrn_orient_matrix_UB_31 -0.0616443000
_diffrn_orient_matrix_UB_32 -0.0499011000
_diffrn_orient_matrix_UB_33 0.0279375000
_diffrn_radiation_monochromator mirror
_diffrn_radiation_probe x-ray
_diffrn_radiation_type 'Cu K\b'
_diffrn_radiation_wavelength 1.39222
_diffrn_reflns_av_R_equivalents 0.0521
_diffrn_reflns_av_unetI/netI 0.0520
_diffrn_reflns_Laue_measured_fraction_full 0.997
_diffrn_reflns_Laue_measured_fraction_max 0.993
_diffrn_reflns_limit_h_max 14
_diffrn_reflns_limit_h_min -15
_diffrn_reflns_limit_k_max 26
_diffrn_reflns_limit_k_min -26
_diffrn_reflns_limit_l_max 26
_diffrn_reflns_limit_l_min -22
_diffrn_reflns_number 52581
_diffrn_reflns_point_group_measured_fraction_full 0.997
_diffrn_reflns_point_group_measured_fraction_max 0.993
_diffrn_reflns_theta_full 56.650
_diffrn_reflns_theta_max 63.180
_diffrn_reflns_theta_min 3.733
_diffrn_source 'gradient vaccum rotating-anode X-ray tube'
_diffrn_source_type 'GV1000 (Cu) X-ray Source'
_exptl_absorpt_coefficient_mu 11.336
_exptl_absorpt_correction_T_max 1.000
_exptl_absorpt_correction_T_min 0.882
_exptl_absorpt_correction_type gaussian
_exptl_absorpt_process_details
;
CrysAlisPro 1.171.40.14a (Rigaku Oxford Diffraction, 2018)
Numerical absorption correction based on gaussian integration over
			a multifaceted crystal model
Empirical absorption correction using spherical harmonics,
 implemented in SCALE3 ABSPACK scaling algorithm.
;
_exptl_crystal_colour 'dark violet'
_exptl_crystal_colour_modifier dark
_exptl_crystal_colour_primary violet
_exptl_crystal_density_diffrn 1.422
_exptl_crystal_description block
_exptl_crystal_F_000 2292
_exptl_crystal_size_max 0.251
_exptl_crystal_size_mid 0.076
_exptl_crystal_size_min 0.063
_refine_diff_density_max 1.114
_refine_diff_density_min -1.346
_refine_diff_density_rms 0.137
_refine_ls_extinction_method none
_refine_ls_goodness_of_fit_ref 1.050
_refine_ls_hydrogen_treatment constr
_refine_ls_matrix_type full
_refine_ls_number_parameters 1063
_refine_ls_number_reflns 22736
_refine_ls_number_restraints 0
_refine_ls_restrained_S_all 1.050
_refine_ls_R_factor_all 0.0453
_refine_ls_R_factor_gt 0.0411
_refine_ls_shift/su_max 0.002
_refine_ls_shift/su_mean 0.000
_refine_ls_structure_factor_coef Fsqd
_refine_ls_weighting_details 'w=1/[\s^2^(Fo^2^)+(0.0664P)^2^+1.6931P] where P=(Fo^2^+2Fc^2^)/3'
_refine_ls_weighting_scheme calc
_refine_ls_wR_factor_gt 0.1101
_refine_ls_wR_factor_ref 0.1160
_reflns_Friedel_coverage 0.000
_reflns_number_gt 20653
_reflns_number_total 22736
_reflns_threshold_expression 'I > 2\s(I)'
_cod_data_source_file d1sc02498a2.cif
_cod_data_source_block heve177_2_abs2
_cod_database_code 1563608
_shelx_shelxl_version_number 2018/3
_chemical_oxdiff_formula C102H174Sb4Fe6
_chemical_oxdiff_usercomment 'colourless block'
_shelx_space_group_comment
;
The symmetry employed for this shelxl refinement is uniquely defined
by the following loop, which should always be used as a source of
symmetry information in preference to the above space-group names.
They are only intended as comments.
;
_shelx_estimated_absorpt_t_max 0.535
_shelx_estimated_absorpt_t_min 0.163
_reflns_odcompleteness_completeness 99.32
_reflns_odcompleteness_iscentric 1
_reflns_odcompleteness_theta 63.18
_olex2_refinement_description
;
1. Fixed Uiso
 At 1.2 times of:
  All C(H) groups
 At 1.5 times of:
  All C(H,H,H) groups
2.a Aromatic/amide H refined with riding coordinates:
 C71(H71), C22(H22), C39(H39), C56(H56), C37(H37), C54(H54), C5(H5), C73(H73),
 C20(H20), C3(H3), C88(H88), C90(H90)
2.b Idealised Me refined as rotating group:
 C33(H33a,H33b,H33c), C93(H93a,H93b,H93c), C24(H24a,H24b,H24c), C80(H80a,H80b,
 H80c), C25(H25a,H25b,H25c), C68(H68a,H68b,H68c), C79(H79a,H79b,H79c), C7(H7a,
 H7b,H7c), C30(H30a,H30b,H30c), C58(H58a,H58b,H58c), C32(H32a,H32b,H32c),
 C28(H28a,H28b,H28c), C51(H51a,H51b,H51c), C8(H8a,H8b,H8c), C81(H81a,H81b,H81c),
  C11(H11a,H11b,H11c), C43(H43a,H43b,H43c), C26(H26a,H26b,H26c), C98(H98a,H98b,
 H98c), C62(H62a,H62b,H62c), C59(H59a,H59b,H59c), C101(H10a,H10b,H10c),
 C34(H34a,H34b,H34c), C64(H64a,H64b,H64c), C76(H76a,H76b,H76c), C96(H96a,H96b,
 H96c), C84(H84a,H84b,H84c), C29(H29a,H29b,H29c), C46(H46a,H46b,H46c), C92(H92a,
 H92b,H92c), C67(H67a,H67b,H67c), C47(H47a,H47b,H47c), C77(H77a,H77b,H77c),
 C45(H45a,H45b,H45c), C94(H94a,H94b,H94c), C9(H9a,H9b,H9c), C63(H63a,H63b,H63c),
  C41(H41a,H41b,H41c), C12(H12a,H12b,H12c), C97(H97a,H97b,H97c), C42(H42a,H42b,
 H42c), C13(H13a,H13b,H13c), C83(H83a,H83b,H83c), C16(H16a,H16b,H16c), C75(H75a,
 H75b,H75c), C50(H50a,H50b,H50c), C49(H49a,H49b,H49c), C60(H60a,H60b,H60c),
 C66(H66a,H66b,H66c), C100(H10d,H10e,H10f), C17(H17a,H17b,H17c), C85(H85a,H85b,
 H85c), C15(H15a,H15b,H15c), C102(H10g,H10h,H10i)
;
_olex2_submission_special_instructions 'No special instructions were received'
_oxdiff_exptl_absorpt_empirical_details
;
Empirical correction (ABSPACK) includes:
- Absorption correction using spherical harmonics
- Frame scaling
;
_oxdiff_exptl_absorpt_empirical_full_max 3.045
_oxdiff_exptl_absorpt_empirical_full_min 0.461

loop_
_space_group_symop_operation_xyz
'x, y, z'
'-x, -y, -z'

loop_
_atom_site_label
_atom_site_type_symbol
_atom_site_fract_x
_atom_site_fract_y
_atom_site_fract_z
_atom_site_U_iso_or_equiv
_atom_site_adp_type
_atom_site_occupancy
_atom_site_site_symmetry_order
_atom_site_calc_flag
_atom_site_refinement_flags_posn
_atom_site_refinement_flags_adp
_atom_site_refinement_flags_occupancy
_atom_site_disorder_assembly
_atom_site_disorder_group
Sb1 Sb 0.65858(2) 0.71847(2) 0.78449(2) 0.02264(6) Uani 1 1 d . . . . .
Sb2 Sb 0.66730(2) 0.54234(2) 0.72421(2) 0.02160(6) Uani 1 1 d . . . . .
Sb3 Sb 0.19849(2) 0.95865(2) 0.26831(2) 0.02326(6) Uani 1 1 d . . . . .
Sb4 Sb 0.17617(2) 0.77871(2) 0.21979(2) 0.02438(6) Uani 1 1 d . . . . .
Fe2 Fe 0.75760(4) 0.61140(2) 0.80421(2) 0.01944(9) Uani 1 1 d . . . . .
Fe3 Fe 0.73500(4) 0.65376(2) 0.69162(2) 0.02102(10) Uani 1 1 d . . . . .
Fe4 Fe 0.23448(4) 0.84444(2) 0.31413(2) 0.02275(10) Uani 1 1 d . . . . .
Fe6 Fe 0.26203(4) 0.88308(2) 0.18227(2) 0.02368(10) Uani 1 1 d . . . . .
Fe5 Fe 0.06207(4) 0.87294(2) 0.25584(2) 0.02259(10) Uani 1 1 d . . . . .
Fe1 Fe 0.53245(4) 0.62797(2) 0.76145(2) 0.02256(10) Uani 1 1 d . . . . .
C53 C 0.3643(3) 0.86404(16) 0.38757(14) 0.0239(6) Uani 1 1 d . . . . .
C71 C -0.0822(3) 0.88973(16) 0.31348(16) 0.0257(6) Uani 1 1 d . . . . .
H71 H -0.076840 0.897818 0.358462 0.031 Uiso 1 1 calc R U . . .
C21 C 0.8370(3) 0.52717(15) 0.85720(14) 0.0231(6) Uani 1 1 d . . . . .
C18 C 0.8142(3) 0.62830(16) 0.90471(14) 0.0230(6) Uani 1 1 d . . . . .
C19 C 0.9067(2) 0.63176(16) 0.86028(14) 0.0232(6) Uani 1 1 d . . . . .
C70 C -0.0835(2) 0.93927(16) 0.26184(15) 0.0240(6) Uani 1 1 d . . . . .
C22 C 0.7740(3) 0.56449(16) 0.90144(14) 0.0236(6) Uani 1 1 d . . . . .
H22 H 0.713242 0.548740 0.925529 0.028 Uiso 1 1 calc R U . . .
C57 C 0.2033(3) 0.89824(17) 0.47300(15) 0.0275(7) Uani 1 1 d . . . . .
C52 C 0.2614(3) 0.85720(16) 0.42160(14) 0.0233(6) Uani 1 1 d . . . . .
C55 C 0.3025(3) 0.75916(16) 0.37188(15) 0.0259(6) Uani 1 1 d . . . . .
C39 C 0.7003(3) 0.70478(16) 0.59822(14) 0.0251(6) Uani 1 1 d . . . . .
H39 H 0.628843 0.720523 0.588082 0.030 Uiso 1 1 calc R U . . .
C72 C -0.0900(3) 0.82720(16) 0.28810(16) 0.0267(6) Uani 1 1 d . . . . .
C87 C 0.3977(3) 0.85083(17) 0.11980(16) 0.0282(7) Uani 1 1 d . . . . .
C56 C 0.2255(3) 0.79321(16) 0.40998(15) 0.0263(6) Uani 1 1 d . . . . .
H56 H 0.158979 0.775941 0.425707 0.032 Uiso 1 1 calc R U . . .
C37 C 0.8707(3) 0.69847(16) 0.63707(15) 0.0254(6) Uani 1 1 d . . . . .
H37 H 0.935071 0.708821 0.658956 0.031 Uiso 1 1 calc R U . . .
C54 C 0.3852(3) 0.80326(16) 0.35746(15) 0.0246(6) Uani 1 1 d . . . . .
H54 H 0.447090 0.794041 0.331156 0.030 Uiso 1 1 calc R U . . .
C5 C 0.3832(3) 0.66650(16) 0.80887(16) 0.0274(6) Uani 1 1 d . . . . .
H5 H 0.387539 0.697278 0.841799 0.033 Uiso 1 1 calc R U . . .
C35 C 0.7420(3) 0.64117(16) 0.58401(14) 0.0265(6) Uani 1 1 d . . . . .
C73 C -0.0901(3) 0.83751(17) 0.21948(16) 0.0268(6) Uani 1 1 d . . . . .
H73 H -0.091291 0.803742 0.189441 0.032 Uiso 1 1 calc R U . . .
C91 C 0.2543(3) 0.82468(17) 0.02383(16) 0.0299(7) Uani 1 1 d . . . . .
C31 C 0.8403(3) 0.45301(16) 0.85539(16) 0.0296(7) Uani 1 1 d . . . . .
C23 C 0.7727(3) 0.67133(17) 0.95988(14) 0.0267(6) Uani 1 1 d . . . . .
C95 C 0.4832(3) 0.79487(17) 0.12711(16) 0.0294(7) Uani 1 1 d . . . . .
C1 C 0.3805(3) 0.59725(16) 0.82035(15) 0.0251(6) Uani 1 1 d . . . . .
C20 C 0.9150(3) 0.56938(16) 0.83116(15) 0.0257(6) Uani 1 1 d . . . . .
H20 H 0.966572 0.558335 0.798541 0.031 Uiso 1 1 calc R U . . .
C33 C 0.7293(3) 0.42312(17) 0.86396(18) 0.0333(7) Uani 1 1 d . . . . .
H33A H 0.695402 0.437676 0.904310 0.050 Uiso 1 1 calc R U . . .
H33B H 0.737605 0.375451 0.866231 0.050 Uiso 1 1 calc R U . . .
H33C H 0.683392 0.436972 0.826871 0.050 Uiso 1 1 calc R U . . .
C36 C 0.8535(3) 0.63800(15) 0.60771(14) 0.0241(6) Uani 1 1 d . . . . .
C3 C 0.3775(3) 0.62183(17) 0.71019(16) 0.0296(7) Uani 1 1 d . . . . .
H3 H 0.376497 0.617253 0.664406 0.036 Uiso 1 1 calc R U . . .
C61 C 0.4572(3) 0.91202(17) 0.38950(16) 0.0279(7) Uani 1 1 d . . . . .
C88 C 0.4205(3) 0.91140(17) 0.14816(16) 0.0280(7) Uani 1 1 d . . . . .
H88 H 0.477501 0.916969 0.178061 0.034 Uiso 1 1 calc R U . . .
C48 C 0.7785(3) 0.81482(16) 0.63161(17) 0.0301(7) Uani 1 1 d . . . . .
C38 C 0.7783(3) 0.74108(15) 0.62907(15) 0.0252(6) Uani 1 1 d . . . . .
C78 C -0.1089(3) 1.01057(16) 0.27880(16) 0.0263(6) Uani 1 1 d . . . . .
C2 C 0.3783(3) 0.56842(16) 0.75765(16) 0.0265(6) Uani 1 1 d . . . . .
C86 C 0.3049(3) 0.86421(17) 0.07748(15) 0.0281(7) Uani 1 1 d . . . . .
C93 C 0.1990(3) 0.76210(18) 0.04888(16) 0.0334(7) Uani 1 1 d . . . . .
H93A H 0.249059 0.736124 0.077105 0.050 Uiso 1 1 calc R U . . .
H93B H 0.179167 0.736647 0.011823 0.050 Uiso 1 1 calc R U . . .
H93C H 0.133387 0.773638 0.073669 0.050 Uiso 1 1 calc R U . . .
C27 C 0.9966(3) 0.68103(18) 0.85017(16) 0.0296(7) Uani 1 1 d . . . . .
C44 C 0.9493(3) 0.59068(17) 0.59510(15) 0.0287(7) Uani 1 1 d . . . . .
C24 C 0.7854(3) 0.74478(17) 0.94933(17) 0.0313(7) Uani 1 1 d . . . . .
H24A H 0.862780 0.754491 0.946414 0.047 Uiso 1 1 calc R U . . .
H24B H 0.752227 0.767122 0.985986 0.047 Uiso 1 1 calc R U . . .
H24C H 0.749467 0.759884 0.908817 0.047 Uiso 1 1 calc R U . . .
C90 C 0.2753(3) 0.93140(17) 0.08344(16) 0.0303(7) Uani 1 1 d . . . . .
H90 H 0.215621 0.953084 0.061975 0.036 Uiso 1 1 calc R U . . .
C80 C -0.0577(3) 1.02587(17) 0.34450(17) 0.0314(7) Uani 1 1 d . . . . .
H80A H -0.083524 0.995086 0.378679 0.047 Uiso 1 1 calc R U . . .
H80B H -0.078587 1.070464 0.355539 0.047 Uiso 1 1 calc R U . . .
H80C H 0.021592 1.021765 0.340941 0.047 Uiso 1 1 calc R U . . .
C89 C 0.3475(3) 0.96170(17) 0.12598(17) 0.0319(7) Uani 1 1 d . . . . .
C25 C 0.8331(3) 0.64759(19) 1.02270(16) 0.0347(8) Uani 1 1 d . . . . .
H25A H 0.822231 0.600834 1.030959 0.052 Uiso 1 1 calc R U . . .
H25B H 0.804562 0.671568 1.059590 0.052 Uiso 1 1 calc R U . . .
H25C H 0.910886 0.655356 1.017305 0.052 Uiso 1 1 calc R U . . .
C68 C 0.2019(3) 0.65366(17) 0.36530(18) 0.0362(8) Uani 1 1 d . . . . .
H68A H 0.162531 0.670110 0.326425 0.054 Uiso 1 1 calc R U . . .
H68B H 0.159864 0.664158 0.404349 0.054 Uiso 1 1 calc R U . . .
H68C H 0.212607 0.606255 0.363946 0.054 Uiso 1 1 calc R U . . .
C4 C 0.3784(2) 0.68241(17) 0.74058(17) 0.0275(7) Uani 1 1 d . . . . .
C65 C 0.3115(3) 0.68536(16) 0.36714(17) 0.0313(7) Uani 1 1 d . . . . .
C40 C 0.6763(3) 0.60045(18) 0.53839(15) 0.0317(7) Uani 1 1 d . . . . .
C79 C -0.0725(3) 1.06427(17) 0.23021(18) 0.0335(7) Uani 1 1 d . . . . .
H79A H 0.005281 1.058347 0.221080 0.050 Uiso 1 1 calc R U . . .
H79B H -0.086199 1.106924 0.248688 0.050 Uiso 1 1 calc R U . . .
H79C H -0.113256 1.062014 0.189687 0.050 Uiso 1 1 calc R U . . .
C69 C -0.0881(3) 0.90548(17) 0.20152(16) 0.0275(6) Uani 1 1 d . . . . .
C7 C 0.3732(3) 0.6211(2) 0.93997(17) 0.0370(8) Uani 1 1 d . . . . .
H7A H 0.375131 0.601300 0.984274 0.055 Uiso 1 1 calc R U . . .
H7B H 0.305172 0.646506 0.933780 0.055 Uiso 1 1 calc R U . . .
H7C H 0.434793 0.649943 0.933412 0.055 Uiso 1 1 calc R U . . .
C30 C 1.0542(3) 0.6895(2) 0.91539(17) 0.0353(8) Uani 1 1 d . . . . .
H30A H 1.118394 0.715987 0.907797 0.053 Uiso 1 1 calc R U . . .
H30B H 1.076458 0.646605 0.934454 0.053 Uiso 1 1 calc R U . . .
H30C H 1.004315 0.711335 0.945387 0.053 Uiso 1 1 calc R U . . .
C82 C -0.1233(3) 0.76443(17) 0.32483(17) 0.0313(7) Uani 1 1 d . . . . .
C58 C 0.1660(3) 0.9666(2) 0.44895(18) 0.0402(9) Uani 1 1 d . . . . .
H58A H 0.227847 0.989773 0.429703 0.060 Uiso 1 1 calc R U . . .
H58B H 0.136631 0.990577 0.485657 0.060 Uiso 1 1 calc R U . . .
H58C H 0.109572 0.963482 0.416042 0.060 Uiso 1 1 calc R U . . .
C32 C 0.8939(3) 0.42934(18) 0.79304(18) 0.0357(8) Uani 1 1 d . . . . .
H32A H 0.850301 0.444547 0.755385 0.054 Uiso 1 1 calc R U . . .
H32B H 0.898788 0.381556 0.795109 0.054 Uiso 1 1 calc R U . . .
H32C H 0.966987 0.446730 0.788659 0.054 Uiso 1 1 calc R U . . .
C28 C 0.9591(3) 0.74627(19) 0.81965(18) 0.0359(8) Uani 1 1 d . . . . .
H28A H 0.903601 0.766100 0.847558 0.054 Uiso 1 1 calc R U . . .
H28B H 0.928471 0.739881 0.776660 0.054 Uiso 1 1 calc R U . . .
H28C H 1.021052 0.775064 0.814983 0.054 Uiso 1 1 calc R U . . .
C51 C 0.8495(4) 0.83808(18) 0.6857(2) 0.0403(9) Uani 1 1 d . . . . .
H51A H 0.819981 0.823149 0.728048 0.060 Uiso 1 1 calc R U . . .
H51B H 0.850569 0.885842 0.683148 0.060 Uiso 1 1 calc R U . . .
H51C H 0.923548 0.820215 0.680556 0.060 Uiso 1 1 calc R U . . .
C6 C 0.3804(3) 0.56726(18) 0.89049(15) 0.0300(7) Uani 1 1 d . . . . .
C8 C 0.4847(3) 0.5267(2) 0.90432(17) 0.0375(8) Uani 1 1 d . . . . .
H8A H 0.547447 0.554862 0.899668 0.056 Uiso 1 1 calc R U . . .
H8B H 0.491542 0.491928 0.873330 0.056 Uiso 1 1 calc R U . . .
H8C H 0.481832 0.507410 0.948808 0.056 Uiso 1 1 calc R U . . .
C81 C -0.2332(3) 1.01606(19) 0.2889(2) 0.0371(8) Uani 1 1 d . . . . .
H81A H -0.269661 1.008086 0.247973 0.056 Uiso 1 1 calc R U . . .
H81B H -0.253405 1.059908 0.302618 0.056 Uiso 1 1 calc R U . . .
H81C H -0.255515 0.983673 0.322592 0.056 Uiso 1 1 calc R U . . .
C11 C 0.4072(3) 0.44191(17) 0.77502(19) 0.0347(8) Uani 1 1 d . . . . .
H11A H 0.380059 0.440212 0.820020 0.052 Uiso 1 1 calc R U . . .
H11B H 0.485970 0.447552 0.774873 0.052 Uiso 1 1 calc R U . . .
H11C H 0.391006 0.401178 0.754549 0.052 Uiso 1 1 calc R U . . .
C43 C 0.7015(4) 0.52716(19) 0.53946(18) 0.0395(9) Uani 1 1 d . . . . .
H43A H 0.653611 0.506704 0.509074 0.059 Uiso 1 1 calc R U . . .
H43B H 0.689747 0.508314 0.583568 0.059 Uiso 1 1 calc R U . . .
H43C H 0.777353 0.519410 0.526419 0.059 Uiso 1 1 calc R U . . .
C74 C -0.1044(3) 0.92894(19) 0.13020(16) 0.0330(7) Uani 1 1 d . . . . .
C26 C 0.6515(3) 0.66083(19) 0.97142(17) 0.0333(7) Uani 1 1 d . . . . .
H26A H 0.611969 0.671085 0.930895 0.050 Uiso 1 1 calc R U . . .
H26B H 0.624533 0.689430 1.005237 0.050 Uiso 1 1 calc R U . . .
H26C H 0.640372 0.615236 0.985519 0.050 Uiso 1 1 calc R U . . .
C98 C 0.5750(3) 0.8090(2) 0.07781(19) 0.0386(8) Uani 1 1 d . . . . .
H98A H 0.546877 0.807794 0.033454 0.058 Uiso 1 1 calc R U . . .
H98B H 0.633539 0.775980 0.083975 0.058 Uiso 1 1 calc R U . . .
H98C H 0.603302 0.852295 0.084555 0.058 Uiso 1 1 calc R U . . .
C99 C 0.3612(3) 1.03512(18) 0.12803(18) 0.0368(8) Uani 1 1 d . . . . .
C62 C 0.4253(3) 0.98325(18) 0.4017(2) 0.0370(8) Uani 1 1 d . . . . .
H62A H 0.371064 0.999112 0.369695 0.055 Uiso 1 1 calc R U . . .
H62B H 0.489713 1.010054 0.397530 0.055 Uiso 1 1 calc R U . . .
H62C H 0.394629 0.986070 0.445711 0.055 Uiso 1 1 calc R U . . .
C59 C 0.2794(3) 0.9021(2) 0.53178(17) 0.0393(9) Uani 1 1 d . . . . .
H59A H 0.304068 0.857997 0.546219 0.059 Uiso 1 1 calc R U . . .
H59B H 0.240172 0.922708 0.567451 0.059 Uiso 1 1 calc R U . . .
H59C H 0.342342 0.928012 0.519006 0.059 Uiso 1 1 calc R U . . .
C101 C 0.2525(4) 1.07358(18) 0.1248(2) 0.0442(9) Uani 1 1 d . . . . .
H10A H 0.215437 1.064764 0.084274 0.066 Uiso 1 1 calc R U . . .
H10B H 0.265774 1.120346 0.125904 0.066 Uiso 1 1 calc R U . . .
H10C H 0.206901 1.060194 0.162103 0.066 Uiso 1 1 calc R U . . .
C34 C 0.9112(4) 0.4286(2) 0.9140(2) 0.0446(10) Uani 1 1 d . . . . .
H34A H 0.982214 0.448829 0.910705 0.067 Uiso 1 1 calc R U . . .
H34B H 0.920967 0.381068 0.913672 0.067 Uiso 1 1 calc R U . . .
H34C H 0.875169 0.440452 0.954678 0.067 Uiso 1 1 calc R U . . .
C64 C 0.5375(3) 0.8866(2) 0.44249(19) 0.0404(9) Uani 1 1 d . . . . .
H64A H 0.502116 0.888035 0.485334 0.061 Uiso 1 1 calc R U . . .
H64B H 0.601351 0.913959 0.441513 0.061 Uiso 1 1 calc R U . . .
H64C H 0.560066 0.841479 0.434322 0.061 Uiso 1 1 calc R U . . .
C76 C -0.1055(4) 0.8699(2) 0.08658(17) 0.0410(9) Uani 1 1 d . . . . .
H76A H -0.036818 0.844920 0.091265 0.062 Uiso 1 1 calc R U . . .
H76B H -0.114513 0.885280 0.041023 0.062 Uiso 1 1 calc R U . . .
H76C H -0.165892 0.842054 0.099708 0.062 Uiso 1 1 calc R U . . .
C96 C 0.4425(3) 0.72612(17) 0.11807(18) 0.0334(7) Uani 1 1 d . . . . .
H96A H 0.383888 0.716861 0.149445 0.050 Uiso 1 1 calc R U . . .
H96B H 0.502379 0.694204 0.125298 0.050 Uiso 1 1 calc R U . . .
H96C H 0.415137 0.723289 0.073694 0.050 Uiso 1 1 calc R U . . .
C84 C -0.2467(3) 0.7706(2) 0.3337(2) 0.0419(9) Uani 1 1 d . . . . .
H84A H -0.264855 0.808494 0.359363 0.063 Uiso 1 1 calc R U . . .
H84B H -0.273064 0.731033 0.356479 0.063 Uiso 1 1 calc R U . . .
H84C H -0.281147 0.776087 0.290926 0.063 Uiso 1 1 calc R U . . .
C29 C 1.0855(3) 0.6534(2) 0.80529(17) 0.0363(8) Uani 1 1 d . . . . .
H29A H 1.145013 0.683969 0.801100 0.054 Uiso 1 1 calc R U . . .
H29B H 1.054958 0.647205 0.762213 0.054 Uiso 1 1 calc R U . . .
H29C H 1.113043 0.611397 0.823945 0.054 Uiso 1 1 calc R U . . .
C46 C 1.0551(3) 0.6169(2) 0.62022(19) 0.0409(9) Uani 1 1 d . . . . .
H46A H 1.115611 0.587050 0.609784 0.061 Uiso 1 1 calc R U . . .
H46B H 1.049982 0.620578 0.667537 0.061 Uiso 1 1 calc R U . . .
H46C H 1.067601 0.660036 0.599428 0.061 Uiso 1 1 calc R U . . .
C92 C 0.1666(3) 0.8664(2) -0.01289(18) 0.0391(8) Uani 1 1 d . . . . .
H92A H 0.110276 0.880252 0.017925 0.059 Uiso 1 1 calc R U . . .
H92B H 0.134046 0.840570 -0.046138 0.059 Uiso 1 1 calc R U . . .
H92C H 0.199722 0.904906 -0.033817 0.059 Uiso 1 1 calc R U . . .
C67 C 0.3802(4) 0.66499(18) 0.3081(2) 0.0415(9) Uani 1 1 d . . . . .
H67A H 0.386904 0.617299 0.308340 0.062 Uiso 1 1 calc R U . . .
H67B H 0.452583 0.683256 0.310562 0.062 Uiso 1 1 calc R U . . .
H67C H 0.344842 0.681448 0.267858 0.062 Uiso 1 1 calc R U . . .
C47 C 0.9663(3) 0.58704(19) 0.52076(17) 0.0358(8) Uani 1 1 d . . . . .
H47A H 0.973327 0.631187 0.501201 0.054 Uiso 1 1 calc R U . . .
H47B H 0.903907 0.566480 0.501844 0.054 Uiso 1 1 calc R U . . .
H47C H 1.032536 0.561151 0.512084 0.054 Uiso 1 1 calc R U . . .
C77 C -0.0147(3) 0.9730(2) 0.10351(17) 0.0392(8) Uani 1 1 d . . . . .
H77A H -0.016139 1.013492 0.126904 0.059 Uiso 1 1 calc R U . . .
H77B H -0.026533 0.983101 0.056996 0.059 Uiso 1 1 calc R U . . .
H77C H 0.056000 0.950468 0.109522 0.059 Uiso 1 1 calc R U . . .
C45 C 0.9361(4) 0.52230(18) 0.62748(18) 0.0386(9) Uani 1 1 d . . . . .
H45A H 0.999762 0.494701 0.617370 0.058 Uiso 1 1 calc R U . . .
H45B H 0.870676 0.502948 0.610917 0.058 Uiso 1 1 calc R U . . .
H45C H 0.929589 0.525661 0.674775 0.058 Uiso 1 1 calc R U . . .
C94 C 0.3420(3) 0.8086(2) -0.02748(17) 0.0386(8) Uani 1 1 d . . . . .
H94A H 0.376061 0.848941 -0.043394 0.058 Uiso 1 1 calc R U . . .
H94B H 0.308511 0.787857 -0.063961 0.058 Uiso 1 1 calc R U . . .
H94C H 0.397324 0.778850 -0.007678 0.058 Uiso 1 1 calc R U . . .
C9 C 0.2808(3) 0.5251(2) 0.90510(18) 0.0371(8) Uani 1 1 d . . . . .
H9A H 0.281681 0.509518 0.950922 0.056 Uiso 1 1 calc R U . . .
H9B H 0.283203 0.487613 0.877183 0.056 Uiso 1 1 calc R U . . .
H9C H 0.214217 0.551209 0.896491 0.056 Uiso 1 1 calc R U . . .
C14 C 0.3563(3) 0.74919(19) 0.7075(2) 0.0366(8) Uani 1 1 d . . . . .
C63 C 0.5184(3) 0.9145(2) 0.32359(18) 0.0368(8) Uani 1 1 d . . . . .
H63A H 0.552339 0.871695 0.316252 0.055 Uiso 1 1 calc R U . . .
H63B H 0.574521 0.947321 0.324172 0.055 Uiso 1 1 calc R U . . .
H63C H 0.467082 0.926133 0.288473 0.055 Uiso 1 1 calc R U . . .
C41 C 0.6932(4) 0.6305(2) 0.46861(16) 0.0401(9) Uani 1 1 d . . . . .
H41A H 0.767940 0.621304 0.454224 0.060 Uiso 1 1 calc R U . . .
H41B H 0.679756 0.677740 0.468545 0.060 Uiso 1 1 calc R U . . .
H41C H 0.642552 0.611300 0.438903 0.060 Uiso 1 1 calc R U . . .
C12 C 0.3842(4) 0.4915(2) 0.66478(19) 0.0432(9) Uani 1 1 d . . . . .
H12A H 0.367698 0.447396 0.652391 0.065 Uiso 1 1 calc R U . . .
H12B H 0.462189 0.498444 0.659186 0.065 Uiso 1 1 calc R U . . .
H12C H 0.343364 0.523540 0.637081 0.065 Uiso 1 1 calc R U . . .
C97 C 0.5327(3) 0.7930(2) 0.19539(18) 0.0394(9) Uani 1 1 d . . . . .
H97A H 0.572311 0.832988 0.200958 0.059 Uiso 1 1 calc R U . . .
H97B H 0.582700 0.755121 0.200635 0.059 Uiso 1 1 calc R U . . .
H97C H 0.474612 0.789544 0.228204 0.059 Uiso 1 1 calc R U . . .
C42 C 0.5546(3) 0.6085(2) 0.55433(17) 0.0389(8) Uani 1 1 d . . . . .
H42A H 0.513272 0.579816 0.527571 0.058 Uiso 1 1 calc R U . . .
H42B H 0.530810 0.653906 0.545051 0.058 Uiso 1 1 calc R U . . .
H42C H 0.542041 0.596822 0.600526 0.058 Uiso 1 1 calc R U . . .
C10 C 0.3518(3) 0.49971(18) 0.73669(17) 0.0311(7) Uani 1 1 d . . . . .
C13 C 0.2269(3) 0.4932(2) 0.7414(2) 0.0420(9) Uani 1 1 d . . . . .
H13A H 0.207009 0.450722 0.726017 0.063 Uiso 1 1 calc R U . . .
H13B H 0.191449 0.528041 0.714421 0.063 Uiso 1 1 calc R U . . .
H13C H 0.203379 0.496670 0.786854 0.063 Uiso 1 1 calc R U . . .
C83 C -0.0716(4) 0.7576(2) 0.3919(2) 0.0456(10) Uani 1 1 d . . . . .
H83A H 0.007333 0.752410 0.387118 0.068 Uiso 1 1 calc R U . . .
H83B H -0.099959 0.719183 0.415837 0.068 Uiso 1 1 calc R U . . .
H83C H -0.089033 0.796654 0.416035 0.068 Uiso 1 1 calc R U . . .
C16 C 0.2364(3) 0.7568(2) 0.6890(2) 0.0501(11) Uani 1 1 d . . . . .
H16A H 0.216922 0.720971 0.661805 0.075 Uiso 1 1 calc R U . . .
H16B H 0.223984 0.798497 0.664634 0.075 Uiso 1 1 calc R U . . .
H16C H 0.191384 0.755747 0.728573 0.075 Uiso 1 1 calc R U . . .
C75 C -0.2169(3) 0.9639(2) 0.12256(19) 0.0405(9) Uani 1 1 d . . . . .
H75A H -0.272693 0.936466 0.143020 0.061 Uiso 1 1 calc R U . . .
H75B H -0.232930 0.971541 0.076172 0.061 Uiso 1 1 calc R U . . .
H75C H -0.216335 1.005678 0.143668 0.061 Uiso 1 1 calc R U . . .
C50 C 0.8263(4) 0.8386(2) 0.5649(2) 0.0453(10) Uani 1 1 d . . . . .
H50A H 0.897040 0.816844 0.558037 0.068 Uiso 1 1 calc R U . . .
H50B H 0.835244 0.885930 0.564489 0.068 Uiso 1 1 calc R U . . .
H50C H 0.776826 0.828193 0.530069 0.068 Uiso 1 1 calc R U . . .
C49 C 0.6647(3) 0.84539(18) 0.6387(2) 0.0379(8) Uani 1 1 d . . . . .
H49A H 0.619879 0.833650 0.602087 0.057 Uiso 1 1 calc R U . . .
H49B H 0.669429 0.892950 0.638777 0.057 Uiso 1 1 calc R U . . .
H49C H 0.631757 0.829180 0.679664 0.057 Uiso 1 1 calc R U . . .
C60 C 0.1009(3) 0.8647(2) 0.4988(2) 0.0455(10) Uani 1 1 d . . . . .
H60A H 0.053031 0.856924 0.462273 0.068 Uiso 1 1 calc R U . . .
H60B H 0.062813 0.892739 0.529405 0.068 Uiso 1 1 calc R U . . .
H60C H 0.121373 0.822974 0.521075 0.068 Uiso 1 1 calc R U . . .
C66 C 0.3709(4) 0.6605(2) 0.4296(2) 0.0468(10) Uani 1 1 d . . . . .
H66A H 0.324505 0.668413 0.467591 0.070 Uiso 1 1 calc R U . . .
H66B H 0.438773 0.683716 0.433374 0.070 Uiso 1 1 calc R U . . .
H66C H 0.387086 0.613643 0.427492 0.070 Uiso 1 1 calc R U . . .
C100 C 0.4245(4) 1.0534(2) 0.1879(2) 0.0430(9) Uani 1 1 d . . . . .
H10D H 0.384900 1.039544 0.227488 0.065 Uiso 1 1 calc R U . . .
H10E H 0.432912 1.100743 0.186884 0.065 Uiso 1 1 calc R U . . .
H10F H 0.496354 1.031567 0.187616 0.065 Uiso 1 1 calc R U . . .
C17 C 0.4236(4) 0.7557(2) 0.6450(2) 0.0482(10) Uani 1 1 d . . . . .
H17A H 0.500305 0.746503 0.654887 0.072 Uiso 1 1 calc R U . . .
H17B H 0.414813 0.800209 0.625953 0.072 Uiso 1 1 calc R U . . .
H17C H 0.398831 0.724649 0.613910 0.072 Uiso 1 1 calc R U . . .
C85 C -0.0957(4) 0.70398(19) 0.2871(2) 0.0487(10) Uani 1 1 d . . . . .
H85A H -0.136950 0.705686 0.246486 0.073 Uiso 1 1 calc R U . . .
H85B H -0.114509 0.664894 0.313514 0.073 Uiso 1 1 calc R U . . .
H85C H -0.017755 0.702436 0.276984 0.073 Uiso 1 1 calc R U . . .
C15 C 0.3828(4) 0.8041(2) 0.7520(3) 0.0537(12) Uani 1 1 d . . . . .
H15A H 0.336362 0.801378 0.790920 0.081 Uiso 1 1 calc R U . . .
H15B H 0.369822 0.846312 0.728638 0.081 Uiso 1 1 calc R U . . .
H15C H 0.459166 0.799852 0.764795 0.081 Uiso 1 1 calc R U . . .
C102 C 0.4270(5) 1.0553(2) 0.0667(2) 0.0568(13) Uani 1 1 d . . . . .
H10G H 0.498901 1.033578 0.068534 0.085 Uiso 1 1 calc R U . . .
H10H H 0.435251 1.102713 0.064708 0.085 Uiso 1 1 calc R U . . .
H10I H 0.388880 1.042551 0.027887 0.085 Uiso 1 1 calc R U . . .

loop_
_atom_site_aniso_label
_atom_site_aniso_U_11
_atom_site_aniso_U_22
_atom_site_aniso_U_33
_atom_site_aniso_U_23
_atom_site_aniso_U_13
_atom_site_aniso_U_12
Sb1 0.02551(10) 0.01776(10) 0.02434(10) -0.00059(7) -0.00157(7) 0.00450(8)
Sb2 0.02776(11) 0.01660(10) 0.02016(9) 0.00063(7) -0.00135(7) 0.00218(8)
Sb3 0.02779(11) 0.01704(10) 0.02477(10) -0.00128(7) 0.00389(7) 0.00177(8)
Sb4 0.03096(11) 0.01723(10) 0.02475(10) -0.00074(7) 0.00457(8) 0.00064(8)
Fe2 0.0219(2) 0.0172(2) 0.01890(19) 0.00125(15) -0.00259(15) 0.00320(17)
Fe3 0.0265(2) 0.0170(2) 0.01916(19) 0.00158(16) 0.00092(16) 0.00218(17)
Fe4 0.0272(2) 0.0173(2) 0.0234(2) -0.00011(16) -0.00308(17) 0.00401(18)
Fe6 0.0283(2) 0.0193(2) 0.0234(2) -0.00165(17) 0.00674(17) -0.00058(18)
Fe5 0.0221(2) 0.0188(2) 0.0266(2) 0.00007(17) 0.00239(17) 0.00161(18)
Fe1 0.0236(2) 0.0202(2) 0.0234(2) 0.00213(17) 0.00002(16) 0.00259(18)
C53 0.0255(15) 0.0226(15) 0.0230(13) 0.0009(11) -0.0033(11) 0.0053(12)
C71 0.0234(15) 0.0245(16) 0.0286(15) 0.0024(12) 0.0020(11) 0.0028(12)
C21 0.0253(15) 0.0221(15) 0.0214(13) 0.0010(11) -0.0044(11) 0.0071(12)
C18 0.0254(15) 0.0228(15) 0.0201(13) 0.0042(11) -0.0035(11) 0.0048(12)
C19 0.0217(14) 0.0279(16) 0.0198(13) 0.0006(11) -0.0033(10) 0.0034(12)
C70 0.0201(14) 0.0227(15) 0.0284(14) 0.0030(12) 0.0016(11) 0.0040(12)
C22 0.0278(15) 0.0243(16) 0.0181(12) 0.0020(11) -0.0006(11) 0.0060(13)
C57 0.0275(16) 0.0318(17) 0.0232(14) -0.0042(12) 0.0005(12) 0.0054(14)
C52 0.0248(15) 0.0234(15) 0.0213(13) 0.0008(11) -0.0024(11) 0.0047(12)
C55 0.0300(16) 0.0214(15) 0.0255(14) 0.0010(12) -0.0034(12) 0.0081(13)
C39 0.0315(16) 0.0227(16) 0.0201(13) 0.0058(11) -0.0007(11) 0.0036(13)
C72 0.0236(15) 0.0239(16) 0.0320(15) 0.0027(12) 0.0002(12) 0.0023(13)
C87 0.0294(16) 0.0269(17) 0.0284(15) -0.0046(12) 0.0075(12) -0.0026(13)
C56 0.0292(16) 0.0244(16) 0.0247(14) 0.0037(12) -0.0009(12) 0.0036(13)
C37 0.0284(16) 0.0227(15) 0.0251(14) 0.0003(12) 0.0029(11) -0.0009(13)
C54 0.0236(14) 0.0244(16) 0.0255(14) -0.0017(12) -0.0028(11) 0.0055(12)
C5 0.0261(15) 0.0228(16) 0.0327(16) 0.0007(12) 0.0017(12) 0.0045(13)
C35 0.0363(17) 0.0229(16) 0.0196(13) 0.0040(11) 0.0012(12) 0.0005(13)
C73 0.0226(15) 0.0250(16) 0.0331(16) -0.0006(13) -0.0031(12) -0.0040(13)
C91 0.0376(18) 0.0264(17) 0.0257(15) -0.0021(12) 0.0018(13) -0.0027(14)
C31 0.0381(18) 0.0194(16) 0.0306(15) 0.0016(12) -0.0028(13) 0.0105(14)
C23 0.0313(16) 0.0280(17) 0.0212(13) -0.0049(12) 0.0007(11) 0.0008(13)
C95 0.0275(16) 0.0308(17) 0.0304(15) -0.0077(13) 0.0046(12) -0.0006(14)
C1 0.0210(14) 0.0267(16) 0.0271(14) 0.0040(12) 0.0005(11) -0.0025(12)
C20 0.0249(15) 0.0290(17) 0.0228(13) -0.0013(12) -0.0026(11) 0.0067(13)
C33 0.044(2) 0.0194(16) 0.0357(17) 0.0055(13) -0.0015(15) 0.0002(15)
C36 0.0309(16) 0.0215(15) 0.0195(13) 0.0018(11) 0.0026(11) 0.0033(13)
C3 0.0315(17) 0.0292(17) 0.0276(15) 0.0044(13) -0.0037(12) 0.0004(14)
C61 0.0261(15) 0.0294(17) 0.0289(15) -0.0070(13) -0.0005(12) -0.0003(13)
C88 0.0263(15) 0.0296(17) 0.0290(15) -0.0077(13) 0.0049(12) -0.0078(13)
C48 0.0363(18) 0.0182(15) 0.0355(17) 0.0025(13) 0.0050(14) -0.0004(14)
C38 0.0322(16) 0.0184(15) 0.0244(14) 0.0046(11) 0.0058(12) 0.0010(13)
C78 0.0228(15) 0.0225(16) 0.0332(15) 0.0022(12) 0.0017(12) 0.0022(12)
C2 0.0258(15) 0.0246(16) 0.0290(15) 0.0014(12) -0.0048(12) -0.0014(13)
C86 0.0324(17) 0.0275(17) 0.0245(14) -0.0006(12) 0.0051(12) -0.0039(14)
C93 0.044(2) 0.0321(18) 0.0246(15) -0.0037(13) -0.0036(13) -0.0057(16)
C27 0.0273(16) 0.0357(19) 0.0260(15) -0.0019(13) -0.0006(12) -0.0006(14)
C44 0.0336(17) 0.0269(16) 0.0253(14) -0.0034(12) 0.0034(12) 0.0051(14)
C24 0.0337(17) 0.0281(17) 0.0325(16) -0.0093(13) 0.0015(13) 0.0031(14)
C90 0.0340(18) 0.0256(17) 0.0315(16) -0.0017(13) 0.0011(13) -0.0037(14)
C80 0.0346(18) 0.0264(17) 0.0327(16) -0.0035(13) 0.0049(13) 0.0082(14)
C89 0.0372(18) 0.0264(17) 0.0323(16) -0.0040(13) 0.0075(14) -0.0043(15)
C25 0.0407(19) 0.042(2) 0.0217(14) -0.0012(14) -0.0030(13) 0.0019(16)
C68 0.049(2) 0.0210(17) 0.0378(18) 0.0046(14) -0.0052(15) -0.0021(16)
C4 0.0168(14) 0.0279(17) 0.0371(16) 0.0074(13) -0.0023(12) -0.0008(12)
C65 0.0404(19) 0.0171(15) 0.0357(17) 0.0023(12) -0.0099(14) 0.0079(14)
C40 0.048(2) 0.0290(17) 0.0185(13) 0.0027(12) -0.0039(13) -0.0043(15)
C79 0.0389(19) 0.0234(17) 0.0371(17) 0.0069(13) -0.0007(14) 0.0027(15)
C69 0.0261(15) 0.0263(16) 0.0297(15) 0.0025(13) 0.0015(12) 0.0004(13)
C7 0.0350(18) 0.048(2) 0.0281(16) -0.0027(15) 0.0065(13) -0.0005(17)
C30 0.0301(17) 0.045(2) 0.0309(16) -0.0052(15) -0.0056(13) -0.0010(16)
C82 0.0288(16) 0.0261(17) 0.0378(17) 0.0094(13) -0.0027(13) 0.0012(14)
C58 0.046(2) 0.042(2) 0.0314(17) -0.0050(15) 0.0018(15) 0.0217(18)
C32 0.044(2) 0.0259(17) 0.0366(18) -0.0050(14) 0.0046(15) 0.0113(16)
C28 0.0375(19) 0.0348(19) 0.0354(17) 0.0009(15) -0.0034(14) -0.0029(16)
C51 0.047(2) 0.0187(16) 0.055(2) -0.0031(15) -0.0038(18) -0.0047(16)
C6 0.0323(17) 0.0322(18) 0.0248(14) 0.0033(13) 0.0024(12) 0.0015(14)
C8 0.0351(19) 0.049(2) 0.0274(16) 0.0069(15) 0.0000(13) 0.0088(17)
C81 0.0249(16) 0.035(2) 0.050(2) 0.0006(16) 0.0030(14) 0.0107(15)
C11 0.0390(19) 0.0218(16) 0.0432(19) 0.0002(14) 0.0034(15) -0.0017(15)
C43 0.060(3) 0.0304(19) 0.0291(16) -0.0070(14) -0.0007(16) -0.0082(18)
C74 0.0338(18) 0.0372(19) 0.0276(15) 0.0051(14) -0.0035(13) -0.0015(15)
C26 0.0320(18) 0.0370(19) 0.0314(16) -0.0092(14) 0.0059(13) 0.0016(15)
C98 0.0356(19) 0.040(2) 0.0407(19) -0.0129(16) 0.0126(15) -0.0006(16)
C99 0.047(2) 0.0260(18) 0.0376(18) -0.0032(14) 0.0133(15) -0.0122(16)
C62 0.0346(19) 0.0280(18) 0.049(2) -0.0057(15) -0.0006(15) -0.0044(15)
C59 0.040(2) 0.054(2) 0.0243(15) -0.0052(15) -0.0017(14) 0.0104(18)
C101 0.064(3) 0.0215(18) 0.046(2) 0.0079(15) 0.0010(19) -0.0023(18)
C34 0.056(2) 0.031(2) 0.046(2) 0.0057(16) -0.0182(18) 0.0138(18)
C64 0.0319(18) 0.047(2) 0.0423(19) -0.0088(17) -0.0100(15) 0.0040(17)
C76 0.050(2) 0.046(2) 0.0271(16) -0.0014(15) -0.0030(15) -0.0047(19)
C96 0.0349(18) 0.0286(18) 0.0367(17) -0.0058(14) 0.0024(14) 0.0023(15)
C84 0.0328(19) 0.044(2) 0.047(2) 0.0165(17) 0.0025(16) -0.0030(17)
C29 0.0332(18) 0.044(2) 0.0318(16) -0.0040(15) 0.0046(14) -0.0011(16)
C46 0.0365(19) 0.048(2) 0.0381(18) -0.0103(17) 0.0003(15) 0.0140(18)
C92 0.049(2) 0.037(2) 0.0307(17) 0.0013(15) -0.0084(15) -0.0015(18)
C67 0.047(2) 0.0232(18) 0.054(2) -0.0064(16) 0.0024(18) 0.0090(16)
C47 0.044(2) 0.0341(19) 0.0286(16) -0.0040(14) 0.0078(14) 0.0062(16)
C77 0.043(2) 0.048(2) 0.0265(16) 0.0046(15) 0.0021(14) -0.0101(18)
C45 0.051(2) 0.0278(18) 0.0350(17) 0.0059(14) 0.0056(16) 0.0154(17)
C94 0.051(2) 0.038(2) 0.0269(16) -0.0047(14) 0.0076(15) -0.0041(18)
C9 0.0324(18) 0.042(2) 0.0359(17) 0.0069(15) 0.0085(14) -0.0007(16)
C14 0.0270(17) 0.0301(19) 0.051(2) 0.0147(16) -0.0035(15) 0.0032(14)
C63 0.0330(18) 0.043(2) 0.0351(17) -0.0053(15) 0.0053(14) -0.0031(16)
C41 0.056(2) 0.043(2) 0.0205(15) 0.0020(14) -0.0034(15) -0.0074(19)
C12 0.059(3) 0.037(2) 0.0347(18) -0.0097(16) -0.0033(17) -0.0052(19)
C97 0.038(2) 0.044(2) 0.0373(18) -0.0133(16) -0.0029(15) 0.0080(17)
C42 0.044(2) 0.045(2) 0.0276(16) 0.0018(15) -0.0083(14) -0.0065(18)
C10 0.0334(18) 0.0283(17) 0.0322(16) -0.0039(13) -0.0045(13) -0.0044(14)
C13 0.036(2) 0.038(2) 0.053(2) -0.0053(18) -0.0076(17) -0.0080(17)
C83 0.044(2) 0.040(2) 0.052(2) 0.0178(18) -0.0143(18) -0.0093(18)
C16 0.031(2) 0.050(3) 0.066(3) 0.026(2) -0.0009(18) 0.0066(18)
C75 0.0356(19) 0.048(2) 0.0370(18) 0.0108(16) -0.0090(15) 0.0007(17)
C50 0.057(3) 0.0292(19) 0.048(2) 0.0131(16) 0.0162(19) -0.0016(18)
C49 0.039(2) 0.0244(18) 0.050(2) 0.0069(15) 0.0040(16) 0.0047(15)
C60 0.042(2) 0.053(3) 0.041(2) -0.0131(18) 0.0158(17) -0.0046(19)
C66 0.061(3) 0.0266(19) 0.052(2) 0.0097(16) -0.024(2) 0.0075(19)
C100 0.050(2) 0.0296(19) 0.051(2) -0.0068(17) 0.0082(18) -0.0122(17)
C17 0.040(2) 0.045(2) 0.056(2) 0.0264(19) 0.0052(18) 0.0079(19)
C85 0.058(3) 0.0265(19) 0.061(3) 0.0024(18) 0.011(2) -0.0072(19)
C15 0.055(3) 0.024(2) 0.081(3) 0.010(2) -0.010(2) 0.0121(19)
C102 0.079(3) 0.041(2) 0.051(2) -0.0034(19) 0.027(2) -0.026(2)

loop_
_atom_type_symbol
_atom_type_description
_atom_type_scat_dispersion_real
_atom_type_scat_dispersion_imag
_atom_type_scat_source
C C 0.0147 0.0073 'International Tables Vol C Tables 4.2.6.8 and 6.1.1.4'
H H 0.0000 0.0000 'International Tables Vol C Tables 4.2.6.8 and 6.1.1.4'
Fe Fe -0.4291 2.7169 'International Tables Vol C Tables 4.2.6.8 and 6.1.1.4'
Sb Sb 0.0842 4.9774 'International Tables Vol C Tables 4.2.6.8 and 6.1.1.4'

loop_
_exptl_crystal_face_index_h
_exptl_crystal_face_index_k
_exptl_crystal_face_index_l
_exptl_crystal_face_perp_dist
8 0 6 0.0345
-8 0 -6 0.0330
4 11 -6 0.1131
-4 -1 -13 0.0293
4 1 13 0.0342
3 9 -10 0.0977
1 -5 13 0.0730
2 -1 -14 0.0335
-2 2 14 0.0277
-3 -3 12 0.0496
6 -2 -11 0.0397
4 -7 -11 0.0553
0 -14 -5 0.1003
-6 0 11 0.0265
1 15 3 0.1243
-5 4 11 0.0451
7 -7 -6 0.0588
8 0 -8 0.0483

loop_
_geom_angle_atom_site_label_1
_geom_angle_atom_site_label_2
_geom_angle_atom_site_label_3
_geom_angle
_geom_angle_site_symmetry_1
_geom_angle_site_symmetry_3
_geom_angle_publ_flag
Fe2 Sb1 Fe3 58.204(14) . . ?
Fe2 Sb1 Fe1 71.191(15) . . ?
Fe1 Sb1 Fe3 70.458(16) . . ?
Fe2 Sb2 Fe3 58.323(15) . . ?
Fe2 Sb2 Fe1 71.026(15) . . ?
Fe3 Sb2 Fe1 70.705(16) . . ?
Fe6 Sb3 Fe4 67.943(16) . . ?
Fe5 Sb3 Fe4 59.637(16) . . ?
Fe5 Sb3 Fe6 70.452(16) . . ?
Fe6 Sb4 Fe4 67.743(16) . . ?
Fe5 Sb4 Fe4 59.344(15) . . ?
Fe5 Sb4 Fe6 70.528(16) . . ?
Sb1 Fe2 Sb2 101.331(16) . . ?
Sb1 Fe2 Fe1 54.730(13) . . ?
Sb2 Fe2 Fe1 54.712(13) . . ?
Fe3 Fe2 Sb1 61.583(15) . . ?
Fe3 Fe2 Sb2 61.002(15) . . ?
Fe3 Fe2 Fe1 65.057(17) . . ?
C21 Fe2 Sb1 159.78(8) . . ?
C21 Fe2 Sb2 93.90(8) . . ?
C21 Fe2 Fe3 138.49(8) . . ?
C21 Fe2 Fe1 128.92(9) . . ?
C21 Fe2 C18 63.71(11) . . ?
C21 Fe2 C19 63.50(12) . . ?
C18 Fe2 Sb1 97.35(8) . . ?
C18 Fe2 Sb2 151.05(9) . . ?
C18 Fe2 Fe3 147.90(9) . . ?
C18 Fe2 Fe1 124.50(8) . . ?
C18 Fe2 C19 37.98(11) . . ?
C19 Fe2 Sb1 106.56(8) . . ?
C19 Fe2 Sb2 148.17(8) . . ?
C19 Fe2 Fe3 120.87(8) . . ?
C19 Fe2 Fe1 157.11(8) . . ?
C22 Fe2 Sb1 122.38(8) . . ?
C22 Fe2 Sb2 113.70(9) . . ?
C22 Fe2 Fe3 174.55(9) . . ?
C22 Fe2 Fe1 113.50(9) . . ?
C22 Fe2 C21 37.85(11) . . ?
C22 Fe2 C18 37.45(12) . . ?
C22 Fe2 C19 62.66(12) . . ?
C20 Fe2 Sb1 142.07(10) . . ?
C20 Fe2 Sb2 110.51(9) . . ?
C20 Fe2 Fe3 117.44(9) . . ?
C20 Fe2 Fe1 163.09(9) . . ?
C20 Fe2 C21 37.29(13) . . ?
C20 Fe2 C18 63.36(11) . . ?
C20 Fe2 C19 38.12(12) . . ?
C20 Fe2 C22 62.26(12) . . ?
Sb1 Fe3 Fe1 54.562(13) . . ?
Sb2 Fe3 Sb1 100.190(17) . . ?
Sb2 Fe3 Fe1 54.746(14) . . ?
Fe2 Fe3 Sb1 60.214(14) . . ?
Fe2 Fe3 Sb2 60.675(15) . . ?
Fe2 Fe3 Fe1 65.350(17) . . ?
C39 Fe3 Sb1 110.42(9) . . ?
C39 Fe3 Sb2 123.99(9) . . ?
C39 Fe3 Fe2 170.63(9) . . ?
C39 Fe3 Fe1 109.78(9) . . ?
C39 Fe3 C37 61.76(12) . . ?
C39 Fe3 C35 37.74(12) . . ?
C39 Fe3 C36 62.17(11) . . ?
C39 Fe3 C38 37.13(13) . . ?
C37 Fe3 Sb1 115.48(8) . . ?
C37 Fe3 Sb2 139.44(8) . . ?
C37 Fe3 Fe2 121.07(9) . . ?
C37 Fe3 Fe1 165.54(9) . . ?
C37 Fe3 C35 62.75(12) . . ?
C37 Fe3 C36 37.12(12) . . ?
C37 Fe3 C38 37.39(12) . . ?
C35 Fe3 Sb1 147.26(9) . . ?
C35 Fe3 Sb2 97.29(9) . . ?
C35 Fe3 Fe2 151.40(9) . . ?
C35 Fe3 Fe1 118.77(9) . . ?
C35 Fe3 C36 37.72(12) . . ?
C36 Fe3 Sb1 152.59(9) . . ?
C36 Fe3 Sb2 105.43(8) . . ?
C36 Fe3 Fe2 126.02(8) . . ?
C36 Fe3 Fe1 151.98(9) . . ?
C38 Fe3 Sb1 95.08(8) . . ?
C38 Fe3 Sb2 160.05(9) . . ?
C38 Fe3 Fe2 139.10(9) . . ?
C38 Fe3 Fe1 128.76(9) . . ?
C38 Fe3 C35 63.31(12) . . ?
C38 Fe3 C36 62.64(11) . . ?
Sb3 Fe4 Sb4 100.771(17) . . ?
Sb3 Fe4 Fe6 55.967(14) . . ?
Sb4 Fe4 Fe6 55.612(14) . . ?
Fe5 Fe4 Sb3 59.735(15) . . ?
Fe5 Fe4 Sb4 59.531(15) . . ?
Fe5 Fe4 Fe6 65.690(18) . . ?
C53 Fe4 Sb3 99.64(8) . . ?
C53 Fe4 Sb4 147.80(8) . . ?
C53 Fe4 Fe6 120.37(9) . . ?
C53 Fe4 Fe5 152.30(8) . . ?
C52 Fe4 Sb3 103.97(8) . . ?
C52 Fe4 Sb4 152.17(9) . . ?
C52 Fe4 Fe6 151.83(9) . . ?
C52 Fe4 Fe5 124.71(8) . . ?
C52 Fe4 C53 37.28(11) . . ?
C55 Fe4 Sb3 162.62(9) . . ?
C55 Fe4 Sb4 94.86(8) . . ?
C55 Fe4 Fe6 130.85(8) . . ?
C55 Fe4 Fe5 136.52(9) . . ?
C55 Fe4 C53 62.98(12) . . ?
C55 Fe4 C52 62.92(11) . . ?
C56 Fe4 Sb3 136.69(9) . . ?
C56 Fe4 Sb4 114.83(9) . . ?
C56 Fe4 Fe6 167.35(9) . . ?
C56 Fe4 Fe5 118.46(9) . . ?
C56 Fe4 C53 62.26(12) . . ?
C56 Fe4 C52 37.38(12) . . ?
C56 Fe4 C55 37.39(11) . . ?
C56 Fe4 C54 61.54(12) . . ?
C54 Fe4 Sb3 127.88(9) . . ?
C54 Fe4 Sb4 111.00(8) . . ?
C54 Fe4 Fe6 112.14(9) . . ?
C54 Fe4 Fe5 170.17(9) . . ?
C54 Fe4 C53 37.44(11) . . ?
C54 Fe4 C52 62.02(11) . . ?
C54 Fe4 C55 37.09(13) . . ?
Sb3 Fe6 Fe4 56.090(13) . . ?
Sb3 Fe6 Fe5 54.471(13) . . ?
Sb4 Fe6 Sb3 101.718(17) . . ?
Sb4 Fe6 Fe4 56.645(14) . . ?
Sb4 Fe6 Fe5 54.584(14) . . ?
Fe4 Fe6 Fe5 51.836(15) . . ?
C87 Fe6 Sb3 146.71(9) . . ?
C87 Fe6 Sb4 103.56(9) . . ?
C87 Fe6 Fe4 124.92(9) . . ?
C87 Fe6 Fe5 157.25(9) . . ?
C87 Fe6 C86 38.03(13) . . ?
C87 Fe6 C90 62.83(13) . . ?
C87 Fe6 C89 64.09(13) . . ?
C88 Fe6 Sb3 108.92(9) . . ?
C88 Fe6 Sb4 135.98(10) . . ?
C88 Fe6 Fe4 118.88(9) . . ?
C88 Fe6 Fe5 163.16(9) . . ?
C88 Fe6 C87 38.40(12) . . ?
C88 Fe6 C86 62.99(12) . . ?
C88 Fe6 C90 61.97(13) . . ?
C88 Fe6 C89 37.55(14) . . ?
C86 Fe6 Sb3 150.74(9) . . ?
C86 Fe6 Sb4 102.06(9) . . ?
C86 Fe6 Fe4 153.16(9) . . ?
C86 Fe6 Fe5 132.41(9) . . ?
C90 Fe6 Sb3 113.67(9) . . ?
C90 Fe6 Sb4 130.88(9) . . ?
C90 Fe6 Fe4 169.75(9) . . ?
C90 Fe6 Fe5 124.25(10) . . ?
C90 Fe6 C86 37.09(12) . . ?
C90 Fe6 C89 37.43(13) . . ?
C89 Fe6 Sb3 92.86(9) . . ?
C89 Fe6 Sb4 165.19(9) . . ?
C89 Fe6 Fe4 136.52(9) . . ?
C89 Fe6 Fe5 136.18(10) . . ?
C89 Fe6 C86 63.24(12) . . ?
Sb3 Fe5 Sb4 102.515(17) . . ?
Sb3 Fe5 Fe6 55.077(14) . . ?
Sb4 Fe5 Fe6 54.888(13) . . ?
Fe4 Fe5 Sb3 60.628(16) . . ?
Fe4 Fe5 Sb4 61.125(15) . . ?
Fe4 Fe5 Fe6 62.474(18) . . ?
C71 Fe5 Sb3 112.28(9) . . ?
C71 Fe5 Sb4 138.38(9) . . ?
C71 Fe5 Fe4 117.96(9) . . ?
C71 Fe5 Fe6 166.36(9) . . ?
C71 Fe5 C70 38.21(11) . . ?
C71 Fe5 C72 37.86(12) . . ?
C71 Fe5 C73 62.73(12) . . ?
C71 Fe5 C69 63.41(12) . . ?
C70 Fe5 Sb3 96.07(9) . . ?
C70 Fe5 Sb4 157.60(9) . . ?
C70 Fe5 Fe4 140.69(9) . . ?
C70 Fe5 Fe6 132.01(8) . . ?
C70 Fe5 C69 37.93(12) . . ?
C72 Fe5 Sb3 149.40(9) . . ?
C72 Fe5 Sb4 103.10(9) . . ?
C72 Fe5 Fe4 119.98(9) . . ?
C72 Fe5 Fe6 155.34(9) . . ?
C72 Fe5 C70 63.87(12) . . ?
C72 Fe5 C69 63.63(12) . . ?
C73 Fe5 Sb3 152.94(9) . . ?
C73 Fe5 Sb4 95.29(9) . . ?
C73 Fe5 Fe4 146.34(9) . . ?
C73 Fe5 Fe6 125.44(9) . . ?
C73 Fe5 C70 63.05(12) . . ?
C73 Fe5 C72 37.68(12) . . ?
C73 Fe5 C69 37.66(13) . . ?
C69 Fe5 Sb3 115.34(9) . . ?
C69 Fe5 Sb4 120.78(9) . . ?
C69 Fe5 Fe4 175.93(9) . . ?
C69 Fe5 Fe6 115.20(9) . . ?
Sb1 Fe1 Sb2 100.379(17) . . ?
Sb1 Fe1 Fe2 54.079(13) . . ?
Sb1 Fe1 Fe3 54.981(14) . . ?
Sb2 Fe1 Fe2 54.262(13) . . ?
Sb2 Fe1 Fe3 54.550(13) . . ?
Fe3 Fe1 Fe2 49.593(14) . . ?
C5 Fe1 Sb1 99.08(9) . . ?
C5 Fe1 Sb2 156.77(9) . . ?
C5 Fe1 Fe2 132.83(9) . . ?
C5 Fe1 Fe3 148.67(9) . . ?
C5 Fe1 C1 36.84(12) . . ?
C5 Fe1 C2 61.86(12) . . ?
C1 Fe1 Sb1 127.46(8) . . ?
C1 Fe1 Sb2 119.94(9) . . ?
C1 Fe1 Fe2 126.12(8) . . ?
C1 Fe1 Fe3 174.00(8) . . ?
C3 Fe1 Sb1 135.11(9) . . ?
C3 Fe1 Sb2 110.72(9) . . ?
C3 Fe1 Fe2 164.76(9) . . ?
C3 Fe1 Fe3 121.75(9) . . ?
C3 Fe1 C5 61.80(13) . . ?
C3 Fe1 C1 61.24(12) . . ?
C3 Fe1 C2 37.15(12) . . ?
C3 Fe1 C4 37.53(13) . . ?
C2 Fe1 Sb1 160.93(9) . . ?
C2 Fe1 Sb2 98.39(9) . . ?
C2 Fe1 Fe2 139.12(8) . . ?
C2 Fe1 Fe3 142.29(9) . . ?
C2 Fe1 C1 36.59(11) . . ?
C4 Fe1 Sb1 101.97(9) . . ?
C4 Fe1 Sb2 146.25(10) . . ?
C4 Fe1 Fe2 155.70(9) . . ?
C4 Fe1 Fe3 123.38(9) . . ?
C4 Fe1 C5 37.64(12) . . ?
C4 Fe1 C1 62.37(12) . . ?
C4 Fe1 C2 62.92(12) . . ?
C52 C53 Fe4 71.30(17) . . ?
C52 C53 C61 134.7(3) . . ?
C54 C53 Fe4 68.63(17) . . ?
C54 C53 C52 105.8(3) . . ?
C54 C53 C61 117.9(3) . . ?
C61 C53 Fe4 134.4(2) . . ?
Fe5 C71 H71 120.4 . . ?
C70 C71 Fe5 73.57(18) . . ?
C70 C71 H71 124.7 . . ?
C72 C71 Fe5 72.93(19) . . ?
C72 C71 H71 124.7 . . ?
C72 C71 C70 110.6(3) . . ?
C22 C21 Fe2 70.21(17) . . ?
C22 C21 C31 125.5(3) . . ?
C31 C21 Fe2 138.3(2) . . ?
C20 C21 Fe2 69.66(17) . . ?
C20 C21 C22 105.6(3) . . ?
C20 C21 C31 126.4(3) . . ?
C19 C18 Fe2 71.22(16) . . ?
C19 C18 C23 133.5(3) . . ?
C22 C18 Fe2 69.51(16) . . ?
C22 C18 C19 106.4(3) . . ?
C22 C18 C23 118.6(3) . . ?
C23 C18 Fe2 134.2(2) . . ?
C18 C19 Fe2 70.79(17) . . ?
C18 C19 C27 132.6(3) . . ?
C20 C19 Fe2 68.20(17) . . ?
C20 C19 C18 105.9(3) . . ?
C20 C19 C27 120.6(3) . . ?
C27 C19 Fe2 133.3(2) . . ?
C71 C70 Fe5 68.22(17) . . ?
C71 C70 C78 118.6(3) . . ?
C71 C70 C69 106.3(3) . . ?
C78 C70 Fe5 137.6(2) . . ?
C69 C70 Fe5 71.52(17) . . ?
C69 C70 C78 132.7(3) . . ?
Fe2 C22 H22 122.1 . . ?
C21 C22 Fe2 71.94(17) . . ?
C21 C22 H22 124.5 . . ?
C18 C22 Fe2 73.04(17) . . ?
C18 C22 C21 111.0(3) . . ?
C18 C22 H22 124.5 . . ?
C52 C57 C59 108.3(3) . . ?
C58 C57 C52 115.1(3) . . ?
C58 C57 C59 110.2(3) . . ?
C58 C57 C60 105.8(3) . . ?
C60 C57 C52 110.7(3) . . ?
C60 C57 C59 106.4(3) . . ?
C53 C52 Fe4 71.42(17) . . ?
C53 C52 C57 132.3(3) . . ?
C57 C52 Fe4 133.6(2) . . ?
C56 C52 Fe4 68.57(17) . . ?
C56 C52 C53 106.5(3) . . ?
C56 C52 C57 120.0(3) . . ?
C56 C55 Fe4 70.38(17) . . ?
C56 C55 C65 125.6(3) . . ?
C54 C55 Fe4 70.67(17) . . ?
C54 C55 C56 105.7(3) . . ?
C54 C55 C65 126.0(3) . . ?
C65 C55 Fe4 138.1(2) . . ?
Fe3 C39 H39 120.8 . . ?
C35 C39 Fe3 73.24(17) . . ?
C35 C39 H39 124.2 . . ?
C38 C39 Fe3 73.29(18) . . ?
C38 C39 H39 124.2 . . ?
C38 C39 C35 111.5(3) . . ?
C71 C72 Fe5 69.22(19) . . ?
C71 C72 C73 105.8(3) . . ?
C71 C72 C82 127.2(3) . . ?
C73 C72 Fe5 70.33(19) . . ?
C73 C72 C82 125.0(3) . . ?
C82 C72 Fe5 137.3(2) . . ?
C95 C87 Fe6 132.8(2) . . ?
C88 C87 Fe6 68.98(18) . . ?
C88 C87 C95 117.9(3) . . ?
C88 C87 C86 106.1(3) . . ?
C86 C87 Fe6 73.12(18) . . ?
C86 C87 C95 134.3(3) . . ?
Fe4 C56 H56 120.7 . . ?
C52 C56 Fe4 74.05(18) . . ?
C52 C56 H56 124.6 . . ?
C55 C56 Fe4 72.23(18) . . ?
C55 C56 C52 110.7(3) . . ?
C55 C56 H56 124.6 . . ?
Fe3 C37 H37 120.3 . . ?
C36 C37 Fe3 74.27(19) . . ?
C36 C37 H37 124.6 . . ?
C38 C37 Fe3 72.40(18) . . ?
C38 C37 H37 124.6 . . ?
C38 C37 C36 110.7(3) . . ?
Fe4 C54 H54 121.0 . . ?
C53 C54 Fe4 73.92(17) . . ?
C53 C54 H54 124.4 . . ?
C55 C54 Fe4 72.25(17) . . ?
C55 C54 C53 111.3(3) . . ?
C55 C54 H54 124.4 . . ?
Fe1 C5 H5 120.6 . . ?
C1 C5 Fe1 75.06(18) . . ?
C1 C5 H5 125.1 . . ?
C4 C5 Fe1 70.94(18) . . ?
C4 C5 H5 125.1 . . ?
C4 C5 C1 109.9(3) . . ?
C39 C35 Fe3 69.02(17) . . ?
C39 C35 C36 105.7(3) . . ?
C39 C35 C40 118.1(3) . . ?
C36 C35 Fe3 72.55(17) . . ?
C36 C35 C40 134.7(3) . . ?
C40 C35 Fe3 132.8(2) . . ?
Fe5 C73 H73 121.7 . . ?
C72 C73 Fe5 71.99(19) . . ?
C72 C73 H73 124.6 . . ?
C72 C73 C69 110.9(3) . . ?
C69 C73 Fe5 73.35(19) . . ?
C69 C73 H73 124.6 . . ?
C93 C91 C86 114.6(3) . . ?
C93 C91 C92 106.3(3) . . ?
C93 C91 C94 110.3(3) . . ?
C92 C91 C86 110.2(3) . . ?
C92 C91 C94 105.7(3) . . ?
C94 C91 C86 109.3(3) . . ?
C21 C31 C32 112.1(3) . . ?
C21 C31 C34 105.5(3) . . ?
C33 C31 C21 113.4(3) . . ?
C33 C31 C32 109.4(3) . . ?
C33 C31 C34 107.8(3) . . ?
C32 C31 C34 108.4(3) . . ?
C18 C23 C25 107.2(3) . . ?
C24 C23 C18 116.8(3) . . ?
C24 C23 C25 109.0(3) . . ?
C24 C23 C26 106.3(3) . . ?
C26 C23 C18 109.5(3) . . ?
C26 C23 C25 107.7(3) . . ?
C98 C95 C87 107.8(3) . . ?
C96 C95 C87 116.1(3) . . ?
C96 C95 C98 109.2(3) . . ?
C96 C95 C97 105.7(3) . . ?
C97 C95 C87 110.2(3) . . ?
C97 C95 C98 107.5(3) . . ?
C5 C1 Fe1 68.10(18) . . ?
C5 C1 C2 107.4(3) . . ?
C5 C1 C6 120.3(3) . . ?
C2 C1 Fe1 71.15(18) . . ?
C2 C1 C6 132.2(3) . . ?
C6 C1 Fe1 125.6(2) . . ?
Fe2 C20 H20 120.4 . . ?
C21 C20 Fe2 73.05(18) . . ?
C21 C20 C19 111.1(3) . . ?
C21 C20 H20 124.5 . . ?
C19 C20 Fe2 73.68(17) . . ?
C19 C20 H20 124.5 . . ?
C31 C33 H33A 109.5 . . ?
C31 C33 H33B 109.5 . . ?
C31 C33 H33C 109.5 . . ?
H33A C33 H33B 109.5 . . ?
H33A C33 H33C 109.5 . . ?
H33B C33 H33C 109.5 . . ?
C37 C36 Fe3 68.61(17) . . ?
C37 C36 C35 106.4(3) . . ?
C37 C36 C44 120.5(3) . . ?
C35 C36 Fe3 69.73(17) . . ?
C35 C36 C44 131.9(3) . . ?
C44 C36 Fe3 135.4(2) . . ?
Fe1 C3 H3 120.5 . . ?
C2 C3 Fe1 74.98(19) . . ?
C2 C3 H3 124.5 . . ?
C4 C3 Fe1 71.64(19) . . ?
C4 C3 H3 124.5 . . ?
C4 C3 C2 111.1(3) . . ?
C53 C61 C62 116.6(3) . . ?
C53 C61 C64 108.1(3) . . ?
C53 C61 C63 109.9(3) . . ?
C62 C61 C64 108.9(3) . . ?
C62 C61 C63 105.0(3) . . ?
C64 C61 C63 108.0(3) . . ?
Fe6 C88 H88 120.7 . . ?
C87 C88 Fe6 72.62(19) . . ?
C87 C88 H88 124.3 . . ?
C89 C88 Fe6 73.9(2) . . ?
C89 C88 C87 111.4(3) . . ?
C89 C88 H88 124.3 . . ?
C38 C48 C51 113.0(3) . . ?
C38 C48 C50 104.8(3) . . ?
C38 C48 C49 112.9(3) . . ?
C51 C48 C50 108.9(3) . . ?
C51 C48 C49 108.7(3) . . ?
C49 C48 C50 108.3(3) . . ?
C39 C38 Fe3 69.58(18) . . ?
C39 C38 C37 105.5(3) . . ?
C39 C38 C48 126.0(3) . . ?
C37 C38 Fe3 70.21(18) . . ?
C37 C38 C48 125.5(3) . . ?
C48 C38 Fe3 139.8(2) . . ?
C70 C78 C80 110.9(3) . . ?
C70 C78 C81 106.1(3) . . ?
C79 C78 C70 117.5(3) . . ?
C79 C78 C80 105.7(3) . . ?
C79 C78 C81 109.8(3) . . ?
C81 C78 C80 106.3(3) . . ?
C1 C2 Fe1 72.26(19) . . ?
C1 C2 C10 132.7(3) . . ?
C3 C2 Fe1 67.88(19) . . ?
C3 C2 C1 105.9(3) . . ?
C3 C2 C10 119.6(3) . . ?
C10 C2 Fe1 135.3(2) . . ?
C87 C86 Fe6 68.85(17) . . ?
C87 C86 C91 132.1(3) . . ?
C91 C86 Fe6 134.8(2) . . ?
C90 C86 Fe6 70.11(18) . . ?
C90 C86 C87 106.4(3) . . ?
C90 C86 C91 120.4(3) . . ?
C91 C93 H93A 109.5 . . ?
C91 C93 H93B 109.5 . . ?
C91 C93 H93C 109.5 . . ?
H93A C93 H93B 109.5 . . ?
H93A C93 H93C 109.5 . . ?
H93B C93 H93C 109.5 . . ?
C19 C27 C30 109.4(3) . . ?
C19 C27 C29 109.8(3) . . ?
C28 C27 C19 114.4(3) . . ?
C28 C27 C30 111.1(3) . . ?
C28 C27 C29 107.0(3) . . ?
C29 C27 C30 104.7(3) . . ?
C36 C44 C47 108.7(3) . . ?
C36 C44 C45 113.8(3) . . ?
C46 C44 C36 110.9(3) . . ?
C46 C44 C47 105.0(3) . . ?
C46 C44 C45 107.1(3) . . ?
C45 C44 C47 111.0(3) . . ?
C23 C24 H24A 109.5 . . ?
C23 C24 H24B 109.5 . . ?
C23 C24 H24C 109.5 . . ?
H24A C24 H24B 109.5 . . ?
H24A C24 H24C 109.5 . . ?
H24B C24 H24C 109.5 . . ?
Fe6 C90 H90 122.9 . . ?
C86 C90 Fe6 72.81(19) . . ?
C86 C90 H90 124.5 . . ?
C86 C90 C89 111.0(3) . . ?
C89 C90 Fe6 71.3(2) . . ?
C89 C90 H90 124.5 . . ?
C78 C80 H80A 109.5 . . ?
C78 C80 H80B 109.5 . . ?
C78 C80 H80C 109.5 . . ?
H80A C80 H80B 109.5 . . ?
H80A C80 H80C 109.5 . . ?
H80B C80 H80C 109.5 . . ?
C88 C89 Fe6 68.50(19) . . ?
C88 C89 C90 105.2(3) . . ?
C88 C89 C99 127.8(3) . . ?
C90 C89 Fe6 71.3(2) . . ?
C90 C89 C99 124.4(3) . . ?
C99 C89 Fe6 138.4(2) . . ?
C23 C25 H25A 109.5 . . ?
C23 C25 H25B 109.5 . . ?
C23 C25 H25C 109.5 . . ?
H25A C25 H25B 109.5 . . ?
H25A C25 H25C 109.5 . . ?
H25B C25 H25C 109.5 . . ?
H68A C68 H68B 109.5 . . ?
H68A C68 H68C 109.5 . . ?
H68B C68 H68C 109.5 . . ?
C65 C68 H68A 109.5 . . ?
C65 C68 H68B 109.5 . . ?
C65 C68 H68C 109.5 . . ?
C5 C4 Fe1 71.42(18) . . ?
C5 C4 C14 127.4(3) . . ?
C3 C4 Fe1 70.83(19) . . ?
C3 C4 C5 105.6(3) . . ?
C3 C4 C14 126.0(3) . . ?
C14 C4 Fe1 131.1(2) . . ?
C55 C65 C67 112.4(3) . . ?
C55 C65 C66 105.0(3) . . ?
C68 C65 C55 113.0(3) . . ?
C68 C65 C67 109.3(3) . . ?
C68 C65 C66 108.8(3) . . ?
C67 C65 C66 108.2(3) . . ?
C35 C40 C41 106.6(3) . . ?
C35 C40 C42 109.6(3) . . ?
C43 C40 C35 117.3(3) . . ?
C43 C40 C41 109.8(3) . . ?
C43 C40 C42 106.3(3) . . ?
C42 C40 C41 106.7(3) . . ?
C78 C79 H79A 109.5 . . ?
C78 C79 H79B 109.5 . . ?
C78 C79 H79C 109.5 . . ?
H79A C79 H79B 109.5 . . ?
H79A C79 H79C 109.5 . . ?
H79B C79 H79C 109.5 . . ?
C70 C69 Fe5 70.54(18) . . ?
C70 C69 C74 133.1(3) . . ?
C73 C69 Fe5 68.99(18) . . ?
C73 C69 C70 106.4(3) . . ?
C73 C69 C74 120.1(3) . . ?
C74 C69 Fe5 131.1(2) . . ?
H7A C7 H7B 109.5 . . ?
H7A C7 H7C 109.5 . . ?
H7B C7 H7C 109.5 . . ?
C6 C7 H7A 109.5 . . ?
C6 C7 H7B 109.5 . . ?
C6 C7 H7C 109.5 . . ?
C27 C30 H30A 109.5 . . ?
C27 C30 H30B 109.5 . . ?
C27 C30 H30C 109.5 . . ?
H30A C30 H30B 109.5 . . ?
H30A C30 H30C 109.5 . . ?
H30B C30 H30C 109.5 . . ?
C72 C82 C84 105.8(3) . . ?
C83 C82 C72 111.4(3) . . ?
C83 C82 C84 108.4(3) . . ?
C85 C82 C72 112.4(3) . . ?
C85 C82 C84 109.1(3) . . ?
C85 C82 C83 109.6(3) . . ?
C57 C58 H58A 109.5 . . ?
C57 C58 H58B 109.5 . . ?
C57 C58 H58C 109.5 . . ?
H58A C58 H58B 109.5 . . ?
H58A C58 H58C 109.5 . . ?
H58B C58 H58C 109.5 . . ?
C31 C32 H32A 109.5 . . ?
C31 C32 H32B 109.5 . . ?
C31 C32 H32C 109.5 . . ?
H32A C32 H32B 109.5 . . ?
H32A C32 H32C 109.5 . . ?
H32B C32 H32C 109.5 . . ?
C27 C28 H28A 109.5 . . ?
C27 C28 H28B 109.5 . . ?
C27 C28 H28C 109.5 . . ?
H28A C28 H28B 109.5 . . ?
H28A C28 H28C 109.5 . . ?
H28B C28 H28C 109.5 . . ?
C48 C51 H51A 109.5 . . ?
C48 C51 H51B 109.5 . . ?
C48 C51 H51C 109.5 . . ?
H51A C51 H51B 109.5 . . ?
H51A C51 H51C 109.5 . . ?
H51B C51 H51C 109.5 . . ?
C1 C6 C9 112.5(3) . . ?
C7 C6 C1 110.5(3) . . ?
C7 C6 C9 105.2(3) . . ?
C8 C6 C1 111.1(3) . . ?
C8 C6 C7 107.6(3) . . ?
C8 C6 C9 109.7(3) . . ?
C6 C8 H8A 109.5 . . ?
C6 C8 H8B 109.5 . . ?
C6 C8 H8C 109.5 . . ?
H8A C8 H8B 109.5 . . ?
H8A C8 H8C 109.5 . . ?
H8B C8 H8C 109.5 . . ?
C78 C81 H81A 109.5 . . ?
C78 C81 H81B 109.5 . . ?
C78 C81 H81C 109.5 . . ?
H81A C81 H81B 109.5 . . ?
H81A C81 H81C 109.5 . . ?
H81B C81 H81C 109.5 . . ?
H11A C11 H11B 109.5 . . ?
H11A C11 H11C 109.5 . . ?
H11B C11 H11C 109.5 . . ?
C10 C11 H11A 109.5 . . ?
C10 C11 H11B 109.5 . . ?
C10 C11 H11C 109.5 . . ?
C40 C43 H43A 109.5 . . ?
C40 C43 H43B 109.5 . . ?
C40 C43 H43C 109.5 . . ?
H43A C43 H43B 109.5 . . ?
H43A C43 H43C 109.5 . . ?
H43B C43 H43C 109.5 . . ?
C69 C74 C76 109.9(3) . . ?
C69 C74 C75 109.6(3) . . ?
C76 C74 C75 106.3(3) . . ?
C77 C74 C69 113.6(3) . . ?
C77 C74 C76 106.6(3) . . ?
C77 C74 C75 110.5(3) . . ?
C23 C26 H26A 109.5 . . ?
C23 C26 H26B 109.5 . . ?
C23 C26 H26C 109.5 . . ?
H26A C26 H26B 109.5 . . ?
H26A C26 H26C 109.5 . . ?
H26B C26 H26C 109.5 . . ?
C95 C98 H98A 109.5 . . ?
C95 C98 H98B 109.5 . . ?
C95 C98 H98C 109.5 . . ?
H98A C98 H98B 109.5 . . ?
H98A C98 H98C 109.5 . . ?
H98B C98 H98C 109.5 . . ?
C89 C99 C101 112.7(3) . . ?
C89 C99 C100 112.0(3) . . ?
C89 C99 C102 106.3(3) . . ?
C101 C99 C102 107.3(4) . . ?
C100 C99 C101 109.9(3) . . ?
C100 C99 C102 108.3(4) . . ?
C61 C62 H62A 109.5 . . ?
C61 C62 H62B 109.5 . . ?
C61 C62 H62C 109.5 . . ?
H62A C62 H62B 109.5 . . ?
H62A C62 H62C 109.5 . . ?
H62B C62 H62C 109.5 . . ?
C57 C59 H59A 109.5 . . ?
C57 C59 H59B 109.5 . . ?
C57 C59 H59C 109.5 . . ?
H59A C59 H59B 109.5 . . ?
H59A C59 H59C 109.5 . . ?
H59B C59 H59C 109.5 . . ?
C99 C101 H10A 109.5 . . ?
C99 C101 H10B 109.5 . . ?
C99 C101 H10C 109.5 . . ?
H10A C101 H10B 109.5 . . ?
H10A C101 H10C 109.5 . . ?
H10B C101 H10C 109.5 . . ?
C31 C34 H34A 109.5 . . ?
C31 C34 H34B 109.5 . . ?
C31 C34 H34C 109.5 . . ?
H34A C34 H34B 109.5 . . ?
H34A C34 H34C 109.5 . . ?
H34B C34 H34C 109.5 . . ?
C61 C64 H64A 109.5 . . ?
C61 C64 H64B 109.5 . . ?
C61 C64 H64C 109.5 . . ?
H64A C64 H64B 109.5 . . ?
H64A C64 H64C 109.5 . . ?
H64B C64 H64C 109.5 . . ?
C74 C76 H76A 109.5 . . ?
C74 C76 H76B 109.5 . . ?
C74 C76 H76C 109.5 . . ?
H76A C76 H76B 109.5 . . ?
H76A C76 H76C 109.5 . . ?
H76B C76 H76C 109.5 . . ?
C95 C96 H96A 109.5 . . ?
C95 C96 H96B 109.5 . . ?
C95 C96 H96C 109.5 . . ?
H96A C96 H96B 109.5 . . ?
H96A C96 H96C 109.5 . . ?
H96B C96 H96C 109.5 . . ?
C82 C84 H84A 109.5 . . ?
C82 C84 H84B 109.5 . . ?
C82 C84 H84C 109.5 . . ?
H84A C84 H84B 109.5 . . ?
H84A C84 H84C 109.5 . . ?
H84B C84 H84C 109.5 . . ?
C27 C29 H29A 109.5 . . ?
C27 C29 H29B 109.5 . . ?
C27 C29 H29C 109.5 . . ?
H29A C29 H29B 109.5 . . ?
H29A C29 H29C 109.5 . . ?
H29B C29 H29C 109.5 . . ?
C44 C46 H46A 109.5 . . ?
C44 C46 H46B 109.5 . . ?
C44 C46 H46C 109.5 . . ?
H46A C46 H46B 109.5 . . ?
H46A C46 H46C 109.5 . . ?
H46B C46 H46C 109.5 . . ?
C91 C92 H92A 109.5 . . ?
C91 C92 H92B 109.5 . . ?
C91 C92 H92C 109.5 . . ?
H92A C92 H92B 109.5 . . ?
H92A C92 H92C 109.5 . . ?
H92B C92 H92C 109.5 . . ?
C65 C67 H67A 109.5 . . ?
C65 C67 H67B 109.5 . . ?
C65 C67 H67C 109.5 . . ?
H67A C67 H67B 109.5 . . ?
H67A C67 H67C 109.5 . . ?
H67B C67 H67C 109.5 . . ?
C44 C47 H47A 109.5 . . ?
C44 C47 H47B 109.5 . . ?
C44 C47 H47C 109.5 . . ?
H47A C47 H47B 109.5 . . ?
H47A C47 H47C 109.5 . . ?
H47B C47 H47C 109.5 . . ?
C74 C77 H77A 109.5 . . ?
C74 C77 H77B 109.5 . . ?
C74 C77 H77C 109.5 . . ?
H77A C77 H77B 109.5 . . ?
H77A C77 H77C 109.5 . . ?
H77B C77 H77C 109.5 . . ?
C44 C45 H45A 109.5 . . ?
C44 C45 H45B 109.5 . . ?
C44 C45 H45C 109.5 . . ?
H45A C45 H45B 109.5 . . ?
H45A C45 H45C 109.5 . . ?
H45B C45 H45C 109.5 . . ?
C91 C94 H94A 109.5 . . ?
C91 C94 H94B 109.5 . . ?
C91 C94 H94C 109.5 . . ?
H94A C94 H94B 109.5 . . ?
H94A C94 H94C 109.5 . . ?
H94B C94 H94C 109.5 . . ?
C6 C9 H9A 109.5 . . ?
C6 C9 H9B 109.5 . . ?
C6 C9 H9C 109.5 . . ?
H9A C9 H9B 109.5 . . ?
H9A C9 H9C 109.5 . . ?
H9B C9 H9C 109.5 . . ?
C4 C14 C16 110.0(3) . . ?
C4 C14 C17 109.5(3) . . ?
C4 C14 C15 111.7(3) . . ?
C17 C14 C16 107.8(3) . . ?
C17 C14 C15 109.6(4) . . ?
C15 C14 C16 108.2(4) . . ?
C61 C63 H63A 109.5 . . ?
C61 C63 H63B 109.5 . . ?
C61 C63 H63C 109.5 . . ?
H63A C63 H63B 109.5 . . ?
H63A C63 H63C 109.5 . . ?
H63B C63 H63C 109.5 . . ?
C40 C41 H41A 109.5 . . ?
C40 C41 H41B 109.5 . . ?
C40 C41 H41C 109.5 . . ?
H41A C41 H41B 109.5 . . ?
H41A C41 H41C 109.5 . . ?
H41B C41 H41C 109.5 . . ?
H12A C12 H12B 109.5 . . ?
H12A C12 H12C 109.5 . . ?
H12B C12 H12C 109.5 . . ?
C10 C12 H12A 109.5 . . ?
C10 C12 H12B 109.5 . . ?
C10 C12 H12C 109.5 . . ?
C95 C97 H97A 109.5 . . ?
C95 C97 H97B 109.5 . . ?
C95 C97 H97C 109.5 . . ?
H97A C97 H97B 109.5 . . ?
H97A C97 H97C 109.5 . . ?
H97B C97 H97C 109.5 . . ?
C40 C42 H42A 109.5 . . ?
C40 C42 H42B 109.5 . . ?
C40 C42 H42C 109.5 . . ?
H42A C42 H42B 109.5 . . ?
H42A C42 H42C 109.5 . . ?
H42B C42 H42C 109.5 . . ?
C2 C10 C11 116.6(3) . . ?
C2 C10 C12 110.5(3) . . ?
C2 C10 C13 107.5(3) . . ?
C11 C10 C12 105.6(3) . . ?
C11 C10 C13 109.2(3) . . ?
C12 C10 C13 107.0(3) . . ?
C10 C13 H13A 109.5 . . ?
C10 C13 H13B 109.5 . . ?
C10 C13 H13C 109.5 . . ?
H13A C13 H13B 109.5 . . ?
H13A C13 H13C 109.5 . . ?
H13B C13 H13C 109.5 . . ?
C82 C83 H83A 109.5 . . ?
C82 C83 H83B 109.5 . . ?
C82 C83 H83C 109.5 . . ?
H83A C83 H83B 109.5 . . ?
H83A C83 H83C 109.5 . . ?
H83B C83 H83C 109.5 . . ?
C14 C16 H16A 109.5 . . ?
C14 C16 H16B 109.5 . . ?
C14 C16 H16C 109.5 . . ?
H16A C16 H16B 109.5 . . ?
H16A C16 H16C 109.5 . . ?
H16B C16 H16C 109.5 . . ?
C74 C75 H75A 109.5 . . ?
C74 C75 H75B 109.5 . . ?
C74 C75 H75C 109.5 . . ?
H75A C75 H75B 109.5 . . ?
H75A C75 H75C 109.5 . . ?
H75B C75 H75C 109.5 . . ?
C48 C50 H50A 109.5 . . ?
C48 C50 H50B 109.5 . . ?
C48 C50 H50C 109.5 . . ?
H50A C50 H50B 109.5 . . ?
H50A C50 H50C 109.5 . . ?
H50B C50 H50C 109.5 . . ?
C48 C49 H49A 109.5 . . ?
C48 C49 H49B 109.5 . . ?
C48 C49 H49C 109.5 . . ?
H49A C49 H49B 109.5 . . ?
H49A C49 H49C 109.5 . . ?
H49B C49 H49C 109.5 . . ?
C57 C60 H60A 109.5 . . ?
C57 C60 H60B 109.5 . . ?
C57 C60 H60C 109.5 . . ?
H60A C60 H60B 109.5 . . ?
H60A C60 H60C 109.5 . . ?
H60B C60 H60C 109.5 . . ?
C65 C66 H66A 109.5 . . ?
C65 C66 H66B 109.5 . . ?
C65 C66 H66C 109.5 . . ?
H66A C66 H66B 109.5 . . ?
H66A C66 H66C 109.5 . . ?
H66B C66 H66C 109.5 . . ?
C99 C100 H10D 109.5 . . ?
C99 C100 H10E 109.5 . . ?
C99 C100 H10F 109.5 . . ?
H10D C100 H10E 109.5 . . ?
H10D C100 H10F 109.5 . . ?
H10E C100 H10F 109.5 . . ?
C14 C17 H17A 109.5 . . ?
C14 C17 H17B 109.5 . . ?
C14 C17 H17C 109.5 . . ?
H17A C17 H17B 109.5 . . ?
H17A C17 H17C 109.5 . . ?
H17B C17 H17C 109.5 . . ?
C82 C85 H85A 109.5 . . ?
C82 C85 H85B 109.5 . . ?
C82 C85 H85C 109.5 . . ?
H85A C85 H85B 109.5 . . ?
H85A C85 H85C 109.5 . . ?
H85B C85 H85C 109.5 . . ?
C14 C15 H15A 109.5 . . ?
C14 C15 H15B 109.5 . . ?
C14 C15 H15C 109.5 . . ?
H15A C15 H15B 109.5 . . ?
H15A C15 H15C 109.5 . . ?
H15B C15 H15C 109.5 . . ?
C99 C102 H10G 109.5 . . ?
C99 C102 H10H 109.5 . . ?
C99 C102 H10I 109.5 . . ?
H10G C102 H10H 109.5 . . ?
H10G C102 H10I 109.5 . . ?
H10H C102 H10I 109.5 . . ?

loop_
_geom_bond_atom_site_label_1
_geom_bond_atom_site_label_2
_geom_bond_distance
_geom_bond_site_symmetry_2
_geom_bond_publ_flag
Sb1 Fe2 2.5007(5) . ?
Sb1 Fe3 2.5341(5) . ?
Sb1 Fe1 2.5211(5) . ?
Sb2 Fe2 2.5089(5) . ?
Sb2 Fe3 2.5169(5) . ?
Sb2 Fe1 2.5230(5) . ?
Sb3 Fe4 2.5144(5) . ?
Sb3 Fe6 2.5107(5) . ?
Sb3 Fe5 2.4920(5) . ?
Sb4 Fe4 2.5342(5) . ?
Sb4 Fe6 2.5037(5) . ?
Sb4 Fe5 2.4943(5) . ?
Fe2 Fe3 2.4489(6) . ?
Fe2 Fe1 2.9230(6) . ?
Fe2 C21 2.208(3) . ?
Fe2 C18 2.232(3) . ?
Fe2 C19 2.237(3) . ?
Fe2 C22 2.186(3) . ?
Fe2 C20 2.165(3) . ?
Fe3 Fe1 2.9161(7) . ?
Fe3 C39 2.183(3) . ?
Fe3 C37 2.203(3) . ?
Fe3 C35 2.239(3) . ?
Fe3 C36 2.277(3) . ?
Fe3 C38 2.231(3) . ?
Fe4 Fe6 2.8079(6) . ?
Fe4 Fe5 2.4895(6) . ?
Fe4 C53 2.266(3) . ?
Fe4 C52 2.265(3) . ?
Fe4 C55 2.217(3) . ?
Fe4 C56 2.193(3) . ?
Fe4 C54 2.196(3) . ?
Fe6 Fe5 2.8856(6) . ?
Fe6 C87 2.203(3) . ?
Fe6 C88 2.155(3) . ?
Fe6 C86 2.260(3) . ?
Fe6 C90 2.225(3) . ?
Fe6 C89 2.226(4) . ?
Fe5 C71 2.154(3) . ?
Fe5 C70 2.225(3) . ?
Fe5 C72 2.203(3) . ?
Fe5 C73 2.181(3) . ?
Fe5 C69 2.238(3) . ?
Fe1 C5 2.215(3) . ?
Fe1 C1 2.307(3) . ?
Fe1 C3 2.198(3) . ?
Fe1 C2 2.292(3) . ?
Fe1 C4 2.209(3) . ?
C53 C52 1.448(5) . ?
C53 C54 1.434(4) . ?
C53 C61 1.534(5) . ?
C71 H71 0.9500 . ?
C71 C70 1.435(4) . ?
C71 C72 1.414(5) . ?
C21 C22 1.425(4) . ?
C21 C31 1.524(4) . ?
C21 C20 1.399(5) . ?
C18 C19 1.454(4) . ?
C18 C22 1.419(5) . ?
C18 C23 1.544(4) . ?
C19 C20 1.439(4) . ?
C19 C27 1.528(5) . ?
C70 C78 1.543(4) . ?
C70 C69 1.451(5) . ?
C22 H22 0.9500 . ?
C57 C52 1.540(4) . ?
C57 C58 1.526(5) . ?
C57 C59 1.542(5) . ?
C57 C60 1.533(5) . ?
C52 C56 1.430(5) . ?
C55 C56 1.414(4) . ?
C55 C54 1.404(5) . ?
C55 C65 1.524(4) . ?
C39 H39 0.9500 . ?
C39 C35 1.431(4) . ?
C39 C38 1.406(5) . ?
C72 C73 1.416(5) . ?
C72 C82 1.527(5) . ?
C87 C95 1.538(5) . ?
C87 C88 1.434(5) . ?
C87 C86 1.455(5) . ?
C56 H56 0.9500 . ?
C37 H37 0.9500 . ?
C37 C36 1.428(5) . ?
C37 C38 1.421(4) . ?
C54 H54 0.9500 . ?
C5 H5 0.9500 . ?
C5 C1 1.432(5) . ?
C5 C4 1.427(5) . ?
C35 C36 1.460(5) . ?
C35 C40 1.536(5) . ?
C73 H73 0.9500 . ?
C73 C69 1.428(5) . ?
C91 C86 1.546(5) . ?
C91 C93 1.537(5) . ?
C91 C92 1.540(5) . ?
C91 C94 1.542(5) . ?
C31 C33 1.521(5) . ?
C31 C32 1.529(5) . ?
C31 C34 1.550(5) . ?
C23 C24 1.526(5) . ?
C23 C25 1.548(4) . ?
C23 C26 1.529(5) . ?
C95 C98 1.537(5) . ?
C95 C96 1.532(5) . ?
C95 C97 1.533(5) . ?
C1 C2 1.444(5) . ?
C1 C6 1.541(4) . ?
C20 H20 0.9500 . ?
C33 H33A 0.9800 . ?
C33 H33B 0.9800 . ?
C33 H33C 0.9800 . ?
C36 C44 1.534(4) . ?
C3 H3 0.9500 . ?
C3 C2 1.433(5) . ?
C3 C4 1.418(5) . ?
C61 C62 1.535(5) . ?
C61 C64 1.541(5) . ?
C61 C63 1.543(5) . ?
C88 H88 0.9500 . ?
C88 C89 1.412(5) . ?
C48 C38 1.517(4) . ?
C48 C51 1.523(5) . ?
C48 C50 1.550(5) . ?
C48 C49 1.527(5) . ?
C78 C80 1.545(5) . ?
C78 C79 1.527(5) . ?
C78 C81 1.545(5) . ?
C2 C10 1.539(5) . ?
C86 C90 1.427(5) . ?
C93 H93A 0.9800 . ?
C93 H93B 0.9800 . ?
C93 H93C 0.9800 . ?
C27 C30 1.542(4) . ?
C27 C28 1.514(5) . ?
C27 C29 1.538(5) . ?
C44 C46 1.529(6) . ?
C44 C47 1.545(4) . ?
C44 C45 1.537(5) . ?
C24 H24A 0.9800 . ?
C24 H24B 0.9800 . ?
C24 H24C 0.9800 . ?
C90 H90 0.9500 . ?
C90 C89 1.428(5) . ?
C80 H80A 0.9800 . ?
C80 H80B 0.9800 . ?
C80 H80C 0.9800 . ?
C89 C99 1.524(5) . ?
C25 H25A 0.9800 . ?
C25 H25B 0.9800 . ?
C25 H25C 0.9800 . ?
C68 H68A 0.9800 . ?
C68 H68B 0.9800 . ?
C68 H68C 0.9800 . ?
C68 C65 1.518(6) . ?
C4 C14 1.520(5) . ?
C65 C67 1.539(5) . ?
C65 C66 1.541(5) . ?
C40 C43 1.527(5) . ?
C40 C41 1.549(5) . ?
C40 C42 1.538(6) . ?
C79 H79A 0.9800 . ?
C79 H79B 0.9800 . ?
C79 H79C 0.9800 . ?
C69 C74 1.535(5) . ?
C7 H7A 0.9800 . ?
C7 H7B 0.9800 . ?
C7 H7C 0.9800 . ?
C7 C6 1.537(5) . ?
C30 H30A 0.9800 . ?
C30 H30B 0.9800 . ?
C30 H30C 0.9800 . ?
C82 C84 1.531(5) . ?
C82 C83 1.523(5) . ?
C82 C85 1.522(5) . ?
C58 H58A 0.9800 . ?
C58 H58B 0.9800 . ?
C58 H58C 0.9800 . ?
C32 H32A 0.9800 . ?
C32 H32B 0.9800 . ?
C32 H32C 0.9800 . ?
C28 H28A 0.9800 . ?
C28 H28B 0.9800 . ?
C28 H28C 0.9800 . ?
C51 H51A 0.9800 . ?
C51 H51B 0.9800 . ?
C51 H51C 0.9800 . ?
C6 C8 1.532(5) . ?
C6 C9 1.541(5) . ?
C8 H8A 0.9800 . ?
C8 H8B 0.9800 . ?
C8 H8C 0.9800 . ?
C81 H81A 0.9800 . ?
C81 H81B 0.9800 . ?
C81 H81C 0.9800 . ?
C11 H11A 0.9800 . ?
C11 H11B 0.9800 . ?
C11 H11C 0.9800 . ?
C11 C10 1.540(5) . ?
C43 H43A 0.9800 . ?
C43 H43B 0.9800 . ?
C43 H43C 0.9800 . ?
C74 C76 1.541(5) . ?
C74 C77 1.529(5) . ?
C74 C75 1.547(5) . ?
C26 H26A 0.9800 . ?
C26 H26B 0.9800 . ?
C26 H26C 0.9800 . ?
C98 H98A 0.9800 . ?
C98 H98B 0.9800 . ?
C98 H98C 0.9800 . ?
C99 C101 1.535(6) . ?
C99 C100 1.530(6) . ?
C99 C102 1.539(5) . ?
C62 H62A 0.9800 . ?
C62 H62B 0.9800 . ?
C62 H62C 0.9800 . ?
C59 H59A 0.9800 . ?
C59 H59B 0.9800 . ?
C59 H59C 0.9800 . ?
C101 H10A 0.9800 . ?
C101 H10B 0.9800 . ?
C101 H10C 0.9800 . ?
C34 H34A 0.9800 . ?
C34 H34B 0.9800 . ?
C34 H34C 0.9800 . ?
C64 H64A 0.9800 . ?
C64 H64B 0.9800 . ?
C64 H64C 0.9800 . ?
C76 H76A 0.9800 . ?
C76 H76B 0.9800 . ?
C76 H76C 0.9800 . ?
C96 H96A 0.9800 . ?
C96 H96B 0.9800 . ?
C96 H96C 0.9800 . ?
C84 H84A 0.9800 . ?
C84 H84B 0.9800 . ?
C84 H84C 0.9800 . ?
C29 H29A 0.9800 . ?
C29 H29B 0.9800 . ?
C29 H29C 0.9800 . ?
C46 H46A 0.9800 . ?
C46 H46B 0.9800 . ?
C46 H46C 0.9800 . ?
C92 H92A 0.9800 . ?
C92 H92B 0.9800 . ?
C92 H92C 0.9800 . ?
C67 H67A 0.9800 . ?
C67 H67B 0.9800 . ?
C67 H67C 0.9800 . ?
C47 H47A 0.9800 . ?
C47 H47B 0.9800 . ?
C47 H47C 0.9800 . ?
C77 H77A 0.9800 . ?
C77 H77B 0.9800 . ?
C77 H77C 0.9800 . ?
C45 H45A 0.9800 . ?
C45 H45B 0.9800 . ?
C45 H45C 0.9800 . ?
C94 H94A 0.9800 . ?
C94 H94B 0.9800 . ?
C94 H94C 0.9800 . ?
C9 H9A 0.9800 . ?
C9 H9B 0.9800 . ?
C9 H9C 0.9800 . ?
C14 C16 1.531(5) . ?
C14 C17 1.525(6) . ?
C14 C15 1.528(6) . ?
C63 H63A 0.9800 . ?
C63 H63B 0.9800 . ?
C63 H63C 0.9800 . ?
C41 H41A 0.9800 . ?
C41 H41B 0.9800 . ?
C41 H41C 0.9800 . ?
C12 H12A 0.9800 . ?
C12 H12B 0.9800 . ?
C12 H12C 0.9800 . ?
C12 C10 1.542(5) . ?
C97 H97A 0.9800 . ?
C97 H97B 0.9800 . ?
C97 H97C 0.9800 . ?
C42 H42A 0.9800 . ?
C42 H42B 0.9800 . ?
C42 H42C 0.9800 . ?
C10 C13 1.550(5) . ?
C13 H13A 0.9800 . ?
C13 H13B 0.9800 . ?
C13 H13C 0.9800 . ?
C83 H83A 0.9800 . ?
C83 H83B 0.9800 . ?
C83 H83C 0.9800 . ?
C16 H16A 0.9800 . ?
C16 H16B 0.9800 . ?
C16 H16C 0.9800 . ?
C75 H75A 0.9800 . ?
C75 H75B 0.9800 . ?
C75 H75C 0.9800 . ?
C50 H50A 0.9800 . ?
C50 H50B 0.9800 . ?
C50 H50C 0.9800 . ?
C49 H49A 0.9800 . ?
C49 H49B 0.9800 . ?
C49 H49C 0.9800 . ?
C60 H60A 0.9800 . ?
C60 H60B 0.9800 . ?
C60 H60C 0.9800 . ?
C66 H66A 0.9800 . ?
C66 H66B 0.9800 . ?
C66 H66C 0.9800 . ?
C100 H10D 0.9800 . ?
C100 H10E 0.9800 . ?
C100 H10F 0.9800 . ?
C17 H17A 0.9800 . ?
C17 H17B 0.9800 . ?
C17 H17C 0.9800 . ?
C85 H85A 0.9800 . ?
C85 H85B 0.9800 . ?
C85 H85C 0.9800 . ?
C15 H15A 0.9800 . ?
C15 H15B 0.9800 . ?
C15 H15C 0.9800 . ?
C102 H10G 0.9800 . ?
C102 H10H 0.9800 . ?
C102 H10I 0.9800 . ?

loop_
_geom_torsion_atom_site_label_1
_geom_torsion_atom_site_label_2
_geom_torsion_atom_site_label_3
_geom_torsion_atom_site_label_4
_geom_torsion
_geom_torsion_site_symmetry_1
_geom_torsion_site_symmetry_2
_geom_torsion_site_symmetry_3
_geom_torsion_site_symmetry_4
_geom_torsion_publ_flag
Fe2 C21 C22 C18 -63.0(2) . . . . ?
Fe2 C21 C31 C33 -58.0(4) . . . . ?
Fe2 C21 C31 C32 66.5(5) . . . . ?
Fe2 C21 C31 C34 -175.8(3) . . . . ?
Fe2 C21 C20 C19 64.4(2) . . . . ?
Fe2 C18 C19 C20 -59.5(2) . . . . ?
Fe2 C18 C19 C27 131.8(3) . . . . ?
Fe2 C18 C22 C21 62.4(2) . . . . ?
Fe2 C18 C23 C24 -71.0(4) . . . . ?
Fe2 C18 C23 C25 166.4(3) . . . . ?
Fe2 C18 C23 C26 49.8(4) . . . . ?
Fe2 C19 C20 C21 -64.0(2) . . . . ?
Fe2 C19 C27 C30 159.5(2) . . . . ?
Fe2 C19 C27 C28 34.0(4) . . . . ?
Fe2 C19 C27 C29 -86.2(4) . . . . ?
Fe3 C39 C35 C36 -63.8(2) . . . . ?
Fe3 C39 C35 C40 128.4(3) . . . . ?
Fe3 C39 C38 C37 61.4(2) . . . . ?
Fe3 C39 C38 C48 -137.5(3) . . . . ?
Fe3 C37 C36 C35 59.8(2) . . . . ?
Fe3 C37 C36 C44 -131.1(3) . . . . ?
Fe3 C37 C38 C39 -61.0(2) . . . . ?
Fe3 C37 C38 C48 137.8(3) . . . . ?
Fe3 C35 C36 C37 -59.1(2) . . . . ?
Fe3 C35 C36 C44 133.6(4) . . . . ?
Fe3 C35 C40 C43 -75.5(4) . . . . ?
Fe3 C35 C40 C41 161.0(3) . . . . ?
Fe3 C35 C40 C42 45.8(4) . . . . ?
Fe3 C36 C44 C46 -87.5(4) . . . . ?
Fe3 C36 C44 C47 157.5(3) . . . . ?
Fe3 C36 C44 C45 33.3(5) . . . . ?
Fe4 C53 C52 C57 -132.7(3) . . . . ?
Fe4 C53 C52 C56 59.9(2) . . . . ?
Fe4 C53 C54 C55 -63.1(2) . . . . ?
Fe4 C53 C61 C62 74.8(4) . . . . ?
Fe4 C53 C61 C64 -162.2(2) . . . . ?
Fe4 C53 C61 C63 -44.6(4) . . . . ?
Fe4 C52 C56 C55 63.4(2) . . . . ?
Fe4 C55 C56 C52 -64.6(2) . . . . ?
Fe4 C55 C54 C53 64.1(2) . . . . ?
Fe4 C55 C65 C68 -60.8(5) . . . . ?
Fe4 C55 C65 C67 63.4(5) . . . . ?
Fe4 C55 C65 C66 -179.2(3) . . . . ?
Fe6 C87 C95 C98 -163.9(3) . . . . ?
Fe6 C87 C95 C96 73.2(4) . . . . ?
Fe6 C87 C95 C97 -46.9(4) . . . . ?
Fe6 C87 C88 C89 -64.3(2) . . . . ?
Fe6 C87 C86 C91 -132.0(4) . . . . ?
Fe6 C87 C86 C90 60.4(2) . . . . ?
Fe6 C88 C89 C90 -62.3(2) . . . . ?
Fe6 C88 C89 C99 135.4(3) . . . . ?
Fe6 C86 C90 C89 61.5(2) . . . . ?
Fe6 C90 C89 C88 60.5(2) . . . . ?
Fe6 C90 C89 C99 -136.4(3) . . . . ?
Fe6 C89 C99 C101 -57.8(5) . . . . ?
Fe6 C89 C99 C100 66.8(5) . . . . ?
Fe6 C89 C99 C102 -175.1(4) . . . . ?
Fe5 C71 C70 C78 -133.4(3) . . . . ?
Fe5 C71 C70 C69 61.8(2) . . . . ?
Fe5 C71 C72 C73 -61.2(2) . . . . ?
Fe5 C71 C72 C82 134.3(3) . . . . ?
Fe5 C70 C78 C80 -50.8(4) . . . . ?
Fe5 C70 C78 C79 70.9(4) . . . . ?
Fe5 C70 C78 C81 -165.9(3) . . . . ?
Fe5 C70 C69 C73 60.0(2) . . . . ?
Fe5 C70 C69 C74 -128.6(4) . . . . ?
Fe5 C72 C73 C69 -63.5(2) . . . . ?
Fe5 C72 C82 C84 175.0(3) . . . . ?
Fe5 C72 C82 C83 57.4(5) . . . . ?
Fe5 C72 C82 C85 -66.1(5) . . . . ?
Fe5 C73 C69 C70 -61.0(2) . . . . ?
Fe5 C73 C69 C74 126.2(3) . . . . ?
Fe5 C69 C74 C76 79.7(4) . . . . ?
Fe5 C69 C74 C77 -39.6(5) . . . . ?
Fe5 C69 C74 C75 -163.8(3) . . . . ?
Fe1 C5 C1 C2 -60.6(2) . . . . ?
Fe1 C5 C1 C6 119.4(3) . . . . ?
Fe1 C5 C4 C3 63.0(2) . . . . ?
Fe1 C5 C4 C14 -128.0(3) . . . . ?
Fe1 C1 C2 C3 -59.8(2) . . . . ?
Fe1 C1 C2 C10 136.1(4) . . . . ?
Fe1 C1 C6 C7 88.5(3) . . . . ?
Fe1 C1 C6 C8 -30.9(4) . . . . ?
Fe1 C1 C6 C9 -154.3(2) . . . . ?
Fe1 C3 C2 C1 62.7(2) . . . . ?
Fe1 C3 C2 C10 -130.7(3) . . . . ?
Fe1 C3 C4 C5 -63.4(2) . . . . ?
Fe1 C3 C4 C14 127.4(3) . . . . ?
Fe1 C2 C10 C11 61.9(4) . . . . ?
Fe1 C2 C10 C12 -58.7(4) . . . . ?
Fe1 C2 C10 C13 -175.1(3) . . . . ?
Fe1 C4 C14 C16 165.0(3) . . . . ?
Fe1 C4 C14 C17 46.7(5) . . . . ?
Fe1 C4 C14 C15 -74.9(4) . . . . ?
C53 C52 C56 Fe4 -61.8(2) . . . . ?
C53 C52 C56 C55 1.7(3) . . . . ?
C71 C70 C78 C80 37.5(4) . . . . ?
C71 C70 C78 C79 159.3(3) . . . . ?
C71 C70 C78 C81 -77.5(4) . . . . ?
C71 C70 C69 Fe5 -59.6(2) . . . . ?
C71 C70 C69 C73 0.4(4) . . . . ?
C71 C70 C69 C74 171.8(3) . . . . ?
C71 C72 C73 Fe5 60.5(2) . . . . ?
C71 C72 C73 C69 -3.0(4) . . . . ?
C71 C72 C82 C84 75.5(4) . . . . ?
C71 C72 C82 C83 -42.2(5) . . . . ?
C71 C72 C82 C85 -165.6(4) . . . . ?
C18 C19 C20 Fe2 61.2(2) . . . . ?
C18 C19 C20 C21 -2.8(3) . . . . ?
C18 C19 C27 C30 54.9(4) . . . . ?
C18 C19 C27 C28 -70.6(4) . . . . ?
C18 C19 C27 C29 169.2(3) . . . . ?
C19 C18 C22 Fe2 -62.1(2) . . . . ?
C19 C18 C22 C21 0.3(3) . . . . ?
C19 C18 C23 C24 36.7(5) . . . . ?
C19 C18 C23 C25 -85.9(4) . . . . ?
C19 C18 C23 C26 157.5(3) . . . . ?
C70 C71 C72 Fe5 64.4(2) . . . . ?
C70 C71 C72 C73 3.2(4) . . . . ?
C70 C71 C72 C82 -161.2(3) . . . . ?
C70 C69 C74 C76 -178.2(4) . . . . ?
C70 C69 C74 C77 62.5(5) . . . . ?
C70 C69 C74 C75 -61.7(5) . . . . ?
C22 C21 C31 C33 42.1(4) . . . . ?
C22 C21 C31 C32 166.6(3) . . . . ?
C22 C21 C31 C34 -75.7(4) . . . . ?
C22 C21 C20 Fe2 -61.4(2) . . . . ?
C22 C21 C20 C19 3.0(3) . . . . ?
C22 C18 C19 Fe2 61.0(2) . . . . ?
C22 C18 C19 C20 1.5(3) . . . . ?
C22 C18 C19 C27 -167.3(3) . . . . ?
C22 C18 C23 C24 -159.6(3) . . . . ?
C22 C18 C23 C25 77.8(4) . . . . ?
C22 C18 C23 C26 -38.7(4) . . . . ?
C57 C52 C56 Fe4 129.0(3) . . . . ?
C57 C52 C56 C55 -167.6(3) . . . . ?
C52 C53 C54 Fe4 62.1(2) . . . . ?
C52 C53 C54 C55 -1.0(3) . . . . ?
C52 C53 C61 C62 -35.0(5) . . . . ?
C52 C53 C61 C64 88.0(4) . . . . ?
C52 C53 C61 C63 -154.4(3) . . . . ?
C39 C35 C36 Fe3 61.4(2) . . . . ?
C39 C35 C36 C37 2.4(3) . . . . ?
C39 C35 C36 C44 -165.0(3) . . . . ?
C39 C35 C40 C43 -162.1(3) . . . . ?
C39 C35 C40 C41 74.4(4) . . . . ?
C39 C35 C40 C42 -40.8(4) . . . . ?
C72 C71 C70 Fe5 -64.0(2) . . . . ?
C72 C71 C70 C78 162.5(3) . . . . ?
C72 C71 C70 C69 -2.2(4) . . . . ?
C72 C73 C69 Fe5 62.6(2) . . . . ?
C72 C73 C69 C70 1.6(4) . . . . ?
C72 C73 C69 C74 -171.1(3) . . . . ?
C87 C88 C89 Fe6 63.5(2) . . . . ?
C87 C88 C89 C90 1.2(4) . . . . ?
C87 C88 C89 C99 -161.1(3) . . . . ?
C87 C86 C90 Fe6 -59.6(2) . . . . ?
C87 C86 C90 C89 1.9(4) . . . . ?
C56 C55 C54 Fe4 -62.1(2) . . . . ?
C56 C55 C54 C53 2.0(3) . . . . ?
C56 C55 C65 C68 39.5(4) . . . . ?
C56 C55 C65 C67 163.7(3) . . . . ?
C56 C55 C65 C66 -78.9(4) . . . . ?
C37 C36 C44 C46 2.2(4) . . . . ?
C37 C36 C44 C47 -112.8(3) . . . . ?
C37 C36 C44 C45 123.0(3) . . . . ?
C54 C53 C52 Fe4 -60.3(2) . . . . ?
C54 C53 C52 C57 167.0(3) . . . . ?
C54 C53 C52 C56 -0.4(3) . . . . ?
C54 C53 C61 C62 161.5(3) . . . . ?
C54 C53 C61 C64 -75.6(3) . . . . ?
C54 C53 C61 C63 42.1(4) . . . . ?
C54 C55 C56 Fe4 62.3(2) . . . . ?
C54 C55 C56 C52 -2.3(3) . . . . ?
C54 C55 C65 C68 -162.1(3) . . . . ?
C54 C55 C65 C67 -37.9(4) . . . . ?
C54 C55 C65 C66 79.5(4) . . . . ?
C5 C1 C2 Fe1 58.6(2) . . . . ?
C5 C1 C2 C3 -1.2(4) . . . . ?
C5 C1 C2 C10 -165.3(3) . . . . ?
C5 C1 C6 C7 5.0(4) . . . . ?
C5 C1 C6 C8 -114.4(4) . . . . ?
C5 C1 C6 C9 122.2(3) . . . . ?
C5 C4 C14 C16 -97.3(4) . . . . ?
C5 C4 C14 C17 144.4(4) . . . . ?
C5 C4 C14 C15 22.8(5) . . . . ?
C35 C39 C38 Fe3 -63.8(2) . . . . ?
C35 C39 C38 C37 -2.3(3) . . . . ?
C35 C39 C38 C48 158.8(3) . . . . ?
C35 C36 C44 C46 168.1(3) . . . . ?
C35 C36 C44 C47 53.1(5) . . . . ?
C35 C36 C44 C45 -71.1(4) . . . . ?
C73 C72 C82 C84 -86.2(4) . . . . ?
C73 C72 C82 C83 156.2(3) . . . . ?
C73 C72 C82 C85 32.7(5) . . . . ?
C73 C69 C74 C76 -7.7(5) . . . . ?
C73 C69 C74 C77 -127.1(4) . . . . ?
C73 C69 C74 C75 108.7(4) . . . . ?
C91 C86 C90 Fe6 131.1(3) . . . . ?
C91 C86 C90 C89 -167.5(3) . . . . ?
C31 C21 C22 Fe2 -135.9(3) . . . . ?
C31 C21 C22 C18 161.1(3) . . . . ?
C31 C21 C20 Fe2 135.7(3) . . . . ?
C31 C21 C20 C19 -159.9(3) . . . . ?
C23 C18 C19 Fe2 -133.9(3) . . . . ?
C23 C18 C19 C20 166.7(3) . . . . ?
C23 C18 C19 C27 -2.1(6) . . . . ?
C23 C18 C22 Fe2 130.1(3) . . . . ?
C23 C18 C22 C21 -167.5(3) . . . . ?
C95 C87 C88 Fe6 -128.4(3) . . . . ?
C95 C87 C88 C89 167.3(3) . . . . ?
C95 C87 C86 Fe6 134.2(4) . . . . ?
C95 C87 C86 C91 2.2(6) . . . . ?
C95 C87 C86 C90 -165.4(4) . . . . ?
C1 C5 C4 Fe1 -65.5(2) . . . . ?
C1 C5 C4 C3 -2.5(4) . . . . ?
C1 C5 C4 C14 166.5(3) . . . . ?
C1 C2 C10 C11 -48.1(5) . . . . ?
C1 C2 C10 C12 -168.7(4) . . . . ?
C1 C2 C10 C13 74.8(5) . . . . ?
C20 C21 C22 Fe2 61.1(2) . . . . ?
C20 C21 C22 C18 -2.0(3) . . . . ?
C20 C21 C31 C33 -158.3(3) . . . . ?
C20 C21 C31 C32 -33.8(4) . . . . ?
C20 C21 C31 C34 83.9(4) . . . . ?
C20 C19 C27 C30 -112.5(3) . . . . ?
C20 C19 C27 C28 122.0(3) . . . . ?
C20 C19 C27 C29 1.8(4) . . . . ?
C36 C37 C38 Fe3 64.9(2) . . . . ?
C36 C37 C38 C39 3.9(3) . . . . ?
C36 C37 C38 C48 -157.3(3) . . . . ?
C36 C35 C40 C43 34.5(5) . . . . ?
C36 C35 C40 C41 -89.0(4) . . . . ?
C36 C35 C40 C42 155.8(3) . . . . ?
C3 C2 C10 C11 149.5(3) . . . . ?
C3 C2 C10 C12 28.9(4) . . . . ?
C3 C2 C10 C13 -87.5(4) . . . . ?
C3 C4 C14 C16 69.5(5) . . . . ?
C3 C4 C14 C17 -48.8(5) . . . . ?
C3 C4 C14 C15 -170.4(4) . . . . ?
C61 C53 C52 Fe4 134.8(4) . . . . ?
C61 C53 C52 C57 2.1(6) . . . . ?
C61 C53 C52 C56 -165.3(3) . . . . ?
C61 C53 C54 Fe4 -130.0(3) . . . . ?
C61 C53 C54 C55 166.9(3) . . . . ?
C88 C87 C95 C98 -77.5(4) . . . . ?
C88 C87 C95 C96 159.7(3) . . . . ?
C88 C87 C95 C97 39.6(4) . . . . ?
C88 C87 C86 Fe6 -61.5(2) . . . . ?
C88 C87 C86 C91 166.5(3) . . . . ?
C88 C87 C86 C90 -1.1(4) . . . . ?
C88 C89 C99 C101 -157.9(3) . . . . ?
C88 C89 C99 C100 -33.3(5) . . . . ?
C88 C89 C99 C102 84.8(5) . . . . ?
C38 C39 C35 Fe3 63.8(2) . . . . ?
C38 C39 C35 C36 0.0(3) . . . . ?
C38 C39 C35 C40 -167.9(3) . . . . ?
C38 C37 C36 Fe3 -63.7(2) . . . . ?
C38 C37 C36 C35 -4.0(3) . . . . ?
C38 C37 C36 C44 165.1(3) . . . . ?
C78 C70 C69 Fe5 138.6(4) . . . . ?
C78 C70 C69 C73 -161.4(3) . . . . ?
C78 C70 C69 C74 10.0(6) . . . . ?
C2 C1 C6 C7 -175.0(3) . . . . ?
C2 C1 C6 C8 65.5(5) . . . . ?
C2 C1 C6 C9 -57.8(5) . . . . ?
C2 C3 C4 Fe1 65.1(2) . . . . ?
C2 C3 C4 C5 1.7(4) . . . . ?
C2 C3 C4 C14 -167.5(3) . . . . ?
C86 C87 C95 C98 85.4(5) . . . . ?
C86 C87 C95 C96 -37.4(5) . . . . ?
C86 C87 C95 C97 -157.5(4) . . . . ?
C86 C87 C88 Fe6 64.3(2) . . . . ?
C86 C87 C88 C89 -0.1(4) . . . . ?
C86 C90 C89 Fe6 -62.4(2) . . . . ?
C86 C90 C89 C88 -1.9(4) . . . . ?
C86 C90 C89 C99 161.2(3) . . . . ?
C93 C91 C86 Fe6 -33.5(5) . . . . ?
C93 C91 C86 C87 68.7(5) . . . . ?
C93 C91 C86 C90 -125.1(4) . . . . ?
C27 C19 C20 Fe2 -128.4(3) . . . . ?
C27 C19 C20 C21 167.6(3) . . . . ?
C90 C89 C99 C101 42.9(5) . . . . ?
C90 C89 C99 C100 167.5(3) . . . . ?
C90 C89 C99 C102 -74.4(5) . . . . ?
C4 C5 C1 Fe1 62.9(2) . . . . ?
C4 C5 C1 C2 2.3(4) . . . . ?
C4 C5 C1 C6 -177.7(3) . . . . ?
C4 C3 C2 Fe1 -63.1(2) . . . . ?
C4 C3 C2 C1 -0.3(4) . . . . ?
C4 C3 C2 C10 166.3(3) . . . . ?
C65 C55 C56 Fe4 -135.7(3) . . . . ?
C65 C55 C56 C52 159.7(3) . . . . ?
C65 C55 C54 Fe4 136.0(3) . . . . ?
C65 C55 C54 C53 -159.9(3) . . . . ?
C40 C35 C36 Fe3 -133.7(4) . . . . ?
C40 C35 C36 C37 167.2(3) . . . . ?
C40 C35 C36 C44 -0.1(6) . . . . ?
C69 C70 C78 C80 -162.5(3) . . . . ?
C69 C70 C78 C79 -40.8(5) . . . . ?
C69 C70 C78 C81 82.4(4) . . . . ?
C82 C72 C73 Fe5 -134.6(3) . . . . ?
C82 C72 C73 C69 161.9(3) . . . . ?
C58 C57 C52 Fe4 -39.4(5) . . . . ?
C58 C57 C52 C53 66.5(5) . . . . ?
C58 C57 C52 C56 -127.5(3) . . . . ?
C51 C48 C38 Fe3 60.1(5) . . . . ?
C51 C48 C38 C39 161.1(3) . . . . ?
C51 C48 C38 C37 -41.4(4) . . . . ?
C6 C1 C2 Fe1 -121.3(4) . . . . ?
C6 C1 C2 C3 178.8(3) . . . . ?
C6 C1 C2 C10 14.7(6) . . . . ?
C59 C57 C52 Fe4 -163.2(3) . . . . ?
C59 C57 C52 C53 -57.3(5) . . . . ?
C59 C57 C52 C56 108.7(4) . . . . ?
C92 C91 C86 Fe6 86.3(4) . . . . ?
C92 C91 C86 C87 -171.5(4) . . . . ?
C92 C91 C86 C90 -5.3(4) . . . . ?
C94 C91 C86 Fe6 -158.0(3) . . . . ?
C94 C91 C86 C87 -55.8(5) . . . . ?
C94 C91 C86 C90 110.5(4) . . . . ?
C50 C48 C38 Fe3 178.5(3) . . . . ?
C50 C48 C38 C39 -80.5(4) . . . . ?
C50 C48 C38 C37 76.9(4) . . . . ?
C49 C48 C38 Fe3 -63.8(5) . . . . ?
C49 C48 C38 C39 37.2(5) . . . . ?
C49 C48 C38 C37 -165.3(3) . . . . ?
C60 C57 C52 Fe4 80.6(4) . . . . ?
C60 C57 C52 C53 -173.6(3) . . . . ?
C60 C57 C52 C56 -7.6(4) . . . . ?

loop_
_exptl_oxdiff_crystal_face_indexfrac_h
_exptl_oxdiff_crystal_face_indexfrac_k
_exptl_oxdiff_crystal_face_indexfrac_l
_exptl_oxdiff_crystal_face_x
_exptl_oxdiff_crystal_face_y
_exptl_oxdiff_crystal_face_z
8.1220 0.0905 5.9550 -0.9149 0.2195 -0.3388
-8.1596 -0.2770 -5.8234 0.9094 -0.2182 0.3541
3.9999 11.4965 -6.4964 0.1313 -0.0478 -1.0017
-4.0174 -1.0117 -12.9974 0.9329 0.3159 -0.0650
4.0174 1.0117 12.9974 -0.9329 -0.3159 0.0650
2.9949 8.9928 -9.9964 0.3529 0.1416 -0.9126
1.0136 -5.4891 13.4960 -0.7951 -0.2096 0.5885
1.9883 -1.0130 -13.9986 0.5195 0.6862 -0.4631
-1.9877 1.5136 14.4987 -0.5386 -0.7276 0.4521
-2.9916 -3.4893 12.4977 -0.4168 -0.4830 0.7077
5.9955 -2.0109 -11.0003 0.0541 0.8389 -0.5766
3.9925 -7.0118 -11.0013 0.1552 0.9524 -0.2036
-0.0071 -14.0077 -5.0034 0.0960 0.8173 0.5597
-5.9959 0.0104 10.9997 -0.0753 -0.7493 0.6764
1.0059 14.5055 2.5037 -0.0456 -0.6896 -0.7159
-4.9941 4.0112 11.0006 -0.1099 -0.8732 0.4150
7.0008 -7.0075 -6.0028 -0.3203 0.9291 -0.2496
8.0016 0.4927 -7.5005 -0.2446 0.7050 -0.7274
